data_7200299
loop_
_publ_author_name
'Bi, Y. F.'
'Liao, W. P.'
'Wang, X. F.'
'Li, Y. L.'
'Su, Z. M.'
'Liu, Y. B.'
'Zhang, H. J.'
'Li, D. Q.'

_publ_section_title
;
 Five supramolecular compounds of water-soluble
 sulfonylcalix[4]arenetetrasulfonate showing two calixarene
 conformations
;
_journal_issue 4
_journal_name_full CrystEngComm
_journal_page_first 597
_journal_paper_doi 10.1039/b812582a
_journal_volume 11
_journal_year 2009
_chemical_formula_moiety 'H6Mn[C24H9O24S8][C12H8N2]5 [H2O]16.70'
_chemical_formula_sum 'C84 H88.39 Mn N10 O40.7 S8'
_chemical_formula_weight 2200.61
_chemical_name_systematic
;
?
;
_space_group_IT_number 2
_symmetry_cell_setting triclinic
_symmetry_space_group_name_Hall '-P 1'
_symmetry_space_group_name_H-M 'P -1'
_atom_sites_solution_hydrogens geom
_atom_sites_solution_primary direct
_atom_sites_solution_secondary difmap
_audit_creation_method SHELXL-97
_cell_angle_alpha 102.9110(10)
_cell_angle_beta 101.8870(10)
_cell_angle_gamma 97.0720(10)
_cell_formula_units_Z 4
_cell_length_a 15.7743(7)
_cell_length_b 23.2212(10)
_cell_length_c 27.8391(12)
_cell_measurement_reflns_used 9612
_cell_measurement_temperature 185(2)
_cell_measurement_theta_max 23.69
_cell_measurement_theta_min 2.21
_cell_volume 9572.3(7)
_computing_cell_refinement 'SMART (Bruker, 2001)'
_computing_data_collection 'SMART (Bruker, 2001)'
_computing_data_reduction 'SAINT+ (Bruker, 1999)'
_computing_molecular_graphics 'PLATON (Spek, 2003)'
_computing_publication_material 'SHELXTL (1998)'
_computing_structure_refinement 'SHELXL-97 (Sheldrick, 1997)'
_computing_structure_solution 'SHELXS-97 (Sheldrick, 1990)'
_diffrn_ambient_temperature 185(2)
_diffrn_measured_fraction_theta_full 0.987
_diffrn_measured_fraction_theta_max 0.987
_diffrn_measurement_device_type 'Bruker AXS Apex CCD diffractometer'
_diffrn_measurement_method '\w scan'
_diffrn_radiation_monochromator graphite
_diffrn_radiation_source 'fine-focus sealed tube'
_diffrn_radiation_type MoK\a
_diffrn_radiation_wavelength 0.71073
_diffrn_reflns_av_R_equivalents 0.0442
_diffrn_reflns_av_sigmaI/netI 0.0789
_diffrn_reflns_limit_h_max 18
_diffrn_reflns_limit_h_min -18
_diffrn_reflns_limit_k_max 26
_diffrn_reflns_limit_k_min -27
_diffrn_reflns_limit_l_max 33
_diffrn_reflns_limit_l_min -27
_diffrn_reflns_number 65872
_diffrn_reflns_theta_full 25.00
_diffrn_reflns_theta_max 25.00
_diffrn_reflns_theta_min 1.34
_exptl_absorpt_coefficient_mu 0.410
_exptl_absorpt_correction_T_max 0.9247
_exptl_absorpt_correction_T_min 0.8889
_exptl_absorpt_correction_type empirical
_exptl_absorpt_process_details ' SADABS, Sheldrick, 1996'
_exptl_crystal_colour yellow
_exptl_crystal_density_diffrn 1.526
_exptl_crystal_density_method 'not measured'
_exptl_crystal_description block
_exptl_crystal_F_000 4560
_exptl_crystal_size_max 0.29
_exptl_crystal_size_mid 0.23
_exptl_crystal_size_min 0.19
_refine_diff_density_max 2.508
_refine_diff_density_min -0.800
_refine_diff_density_rms 0.141
_refine_ls_extinction_method none
_refine_ls_goodness_of_fit_ref 1.074
_refine_ls_hydrogen_treatment constr
_refine_ls_matrix_type full
_refine_ls_number_parameters 2498
_refine_ls_number_reflns 33288
_refine_ls_number_restraints 18
_refine_ls_restrained_S_all 1.085
_refine_ls_R_factor_all 0.1341
_refine_ls_R_factor_gt 0.0893
_refine_ls_shift/su_max 0.000
_refine_ls_shift/su_mean 0.000
_refine_ls_structure_factor_coef Fsqd
_refine_ls_weighting_details 'calc w=1/[\s^2^(Fo^2^)+(0.1829P)^2^+0.0000P] where P=(Fo^2^+2Fc^2^)/3'
_refine_ls_weighting_scheme calc
_refine_ls_wR_factor_gt 0.2588
_refine_ls_wR_factor_ref 0.2884
_reflns_number_gt 21288
_reflns_number_total 33288
_reflns_threshold_expression >2sigma(I)
_cod_data_source_file b812582a.txt
_cod_data_source_block compound_2
_cod_depositor_comments
;
The following automatic conversions were performed:
'_symmetry_cell_setting' value 'Triclinic' changed to 'triclinic'
according to '/home/saulius/struct/CIF-dictionaries/cif_core.dic'
dictionary named 'cif_core.dic' version 2.4.1 from 2010-06-29.

Automatic conversion script
Id: cif_fix_enum 1527 2010-12-29 10:47:43Z saulius 
;
_cod_original_sg_symbol_H-M P-1
_cod_original_formula_sum 'C84 H88.39 Mn N10 O40.70 S8'
_cod_database_code 7200299

loop_
_symmetry_equiv_pos_as_xyz
'x, y, z'
'-x, -y, -z'

loop_
_atom_site_label
_atom_site_type_symbol
_atom_site_fract_x
_atom_site_fract_y
_atom_site_fract_z
_atom_site_U_iso_or_equiv
_atom_site_adp_type
_atom_site_occupancy
_atom_site_symmetry_multiplicity
_atom_site_calc_flag
_atom_site_refinement_flags
_atom_site_disorder_assembly
_atom_site_disorder_group
Mn1 Mn 0.58643(6) 0.14667(4) 0.76922(4) 0.0306(2) Uani 1 1 d . . .
Mn2 Mn 0.09356(6) 0.48245(5) 0.66727(4) 0.0338(3) Uani 1 1 d . . .
S1 S 0.64638(9) 0.24021(7) 0.99474(6) 0.0237(3) Uani 1 1 d . . .
S2 S 0.88390(9) 0.42316(6) 0.97326(6) 0.0230(3) Uani 1 1 d . . .
S3 S 1.11805(9) 0.26869(7) 0.94585(6) 0.0262(3) Uani 1 1 d . . .
S4 S 0.86396(9) 0.08075(7) 0.94711(6) 0.0269(3) Uani 1 1 d . . .
S5 S 0.56820(10) 0.33934(8) 0.83662(6) 0.0318(4) Uani 1 1 d . . .
S6 S 1.10148(10) 0.44384(7) 0.84717(6) 0.0313(4) Uani 1 1 d . . .
S7 S 0.92667(11) 0.11189(8) 0.76950(6) 0.0364(4) Uani 1 1 d . . .
S8 S 0.84546(12) 0.16218(9) 1.14158(6) 0.0421(5) Uani 1 1 d . . .
S9 S 0.65062(10) 0.89138(6) 0.51240(6) 0.0252(3) Uani 1 1 d . . .
S10 S 0.39309(9) 0.71892(6) 0.53243(6) 0.0246(3) Uani 1 1 d . . .
S11 S 0.62448(10) 0.56147(7) 0.52308(6) 0.0260(3) Uani 1 1 d . . .
S12 S 0.87820(9) 0.73012(7) 0.49675(6) 0.0306(4) Uani 1 1 d . . .
S13 S 0.54931(16) 0.91555(9) 0.68772(8) 0.0560(6) Uani 1 1 d . . .
S14 S 0.38647(9) 0.55076(7) 0.63884(6) 0.0269(3) Uani 1 1 d . . .
S15 S 0.92159(12) 0.66018(8) 0.67198(6) 0.0367(4) Uani 1 1 d . . .
S16 S 0.71994(10) 0.79820(7) 0.33213(6) 0.0295(4) Uani 1 1 d . . .
N1 N 0.7166(3) 0.2109(2) 0.79311(18) 0.0249(11) Uani 1 1 d . . .
N2 N 0.6040(3) 0.1826(2) 0.70075(19) 0.0297(12) Uani 1 1 d . . .
N3 N 0.0848(3) 0.5498(2) 0.61902(19) 0.0306(12) Uani 1 1 d . . .
N4 N -0.0340(3) 0.4503(2) 0.6081(2) 0.0312(12) Uani 1 1 d . . .
N5 N 0.7451(4) 0.3996(2) 0.7582(2) 0.0363(13) Uani 1 1 d . . .
N6 N 0.5736(3) 0.3500(2) 0.7096(2) 0.0313(12) Uani 1 1 d . . .
H6A H 0.5991 0.3441 0.7389 0.038 Uiso 1 1 calc R . .
N7 N 0.8374(4) 0.1868(3) 0.5145(3) 0.0586(19) Uani 1 1 d . . .
H7A H 0.8710 0.2015 0.5454 0.070 Uiso 1 1 calc R . .
N8 N 0.8050(4) 0.1470(3) 0.5952(3) 0.0512(17) Uani 1 1 d . . .
N9 N 0.8656(3) 0.0121(2) 0.5554(2) 0.0351(13) Uani 1 1 d . . .
H9A H 0.8140 -0.0111 0.5413 0.042 Uiso 1 1 calc R . .
N10 N 0.7910(4) -0.0117(3) 0.4547(2) 0.0499(16) Uani 1 1 d . . .
N11 N 0.2139(3) 0.2107(2) 0.2789(2) 0.0346(13) Uani 1 1 d . . .
H11H H 0.1624 0.1926 0.2588 0.041 Uiso 1 1 calc R . .
N12 N 0.1630(4) 0.2191(3) 0.1814(2) 0.0495(17) Uani 1 1 d . . .
N13 N 0.4161(5) 0.1601(3) 0.1629(3) 0.070(2) Uani 1 1 d . . .
N14 N 0.2521(5) 0.1135(3) 0.1029(3) 0.062(2) Uani 1 1 d . . .
H14H H 0.2683 0.1078 0.1334 0.075 Uiso 1 1 calc R . .
N15 N 0.2591(4) 0.4047(3) 0.2541(2) 0.0497(17) Uani 1 1 d . . .
N16 N 0.0919(4) 0.3478(2) 0.2060(2) 0.0376(14) Uani 1 1 d . . .
H16G H 0.1188 0.3433 0.2356 0.045 Uiso 1 1 calc R . .
N17 N 0.5626(4) 0.5623(2) 0.0809(2) 0.0369(13) Uani 1 1 d . . .
H17A H 0.5784 0.5378 0.0998 0.044 Uiso 1 1 calc R . .
N18 N 0.4520(3) 0.4620(2) 0.0803(2) 0.0356(13) Uani 1 1 d . . .
N19 N 0.6854(3) 0.9926(2) 0.9899(2) 0.0334(13) Uani 1 1 d . . .
N20 N 0.6161(3) 0.9991(2) 0.8939(2) 0.0293(12) Uani 1 1 d . . .
H20B H 0.6709 1.0147 0.9105 0.035 Uiso 1 1 calc R . .
C1 C 0.6855(4) 0.2856(2) 0.9575(2) 0.0219(12) Uani 1 1 d . . .
C2 C 0.6258(4) 0.2911(3) 0.9160(2) 0.0218(12) Uani 1 1 d . . .
H2A H 0.5695 0.2660 0.9049 0.026 Uiso 1 1 calc R . .
C3 C 0.6475(4) 0.3330(3) 0.8904(2) 0.0251(13) Uani 1 1 d . . .
C4 C 0.7281(4) 0.3705(3) 0.9071(2) 0.0242(13) Uani 1 1 d . . .
H4A H 0.7417 0.4001 0.8898 0.029 Uiso 1 1 calc R . .
C5 C 0.7891(3) 0.3656(2) 0.9481(2) 0.0193(12) Uani 1 1 d . . .
C6 C 0.7703(4) 0.3212(3) 0.9739(2) 0.0221(12) Uani 1 1 d . . .
C7 C 0.9680(3) 0.3979(2) 0.9468(2) 0.0211(12) Uani 1 1 d . . .
C8 C 0.9993(4) 0.4285(3) 0.9145(2) 0.0230(13) Uani 1 1 d . . .
H8A H 0.9753 0.4623 0.9077 0.028 Uiso 1 1 calc R . .
C9 C 1.0663(3) 0.4095(3) 0.8920(2) 0.0227(13) Uani 1 1 d . . .
C10 C 1.1007(4) 0.3602(3) 0.9020(2) 0.0232(13) Uani 1 1 d . . .
H10A H 1.1450 0.3465 0.8862 0.028 Uiso 1 1 calc R . .
C11 C 1.0708(3) 0.3310(2) 0.9346(2) 0.0218(13) Uani 1 1 d . . .
C12 C 1.0010(4) 0.3464(2) 0.9580(2) 0.0221(13) Uani 1 1 d . . .
C13 C 1.0335(4) 0.2058(3) 0.9158(2) 0.0256(13) Uani 1 1 d . . .
C14 C 1.0174(4) 0.1854(3) 0.8632(2) 0.0264(13) Uani 1 1 d . . .
H14A H 1.0517 0.2050 0.8453 0.032 Uiso 1 1 calc R . .
C15 C 0.9520(4) 0.1368(3) 0.8369(2) 0.0291(14) Uani 1 1 d . . .
C16 C 0.9020(4) 0.1076(3) 0.8635(2) 0.0283(14) Uani 1 1 d . . .
H16A H 0.8563 0.0746 0.8454 0.034 Uiso 1 1 calc R . .
C17 C 0.9185(4) 0.1263(3) 0.9157(2) 0.0243(13) Uani 1 1 d . . .
C18 C 0.9834(4) 0.1772(3) 0.9434(2) 0.0244(13) Uani 1 1 d . . .
C19 C 0.8191(4) 0.1262(3) 0.9901(2) 0.0228(13) Uani 1 1 d . . .
C20 C 0.8475(4) 0.1273(3) 1.0406(2) 0.0290(14) Uani 1 1 d . . .
H20A H 0.8901 0.1039 1.0506 0.035 Uiso 1 1 calc R . .
C21 C 0.8137(4) 0.1630(3) 1.0774(2) 0.0296(15) Uani 1 1 d . . .
C22 C 0.7523(4) 0.1979(3) 1.0617(2) 0.0242(13) Uani 1 1 d . . .
H22A H 0.7300 0.2232 1.0861 0.029 Uiso 1 1 calc R . .
C23 C 0.7244(4) 0.1957(3) 1.0111(2) 0.0220(12) Uani 1 1 d . . .
C24 C 0.7543(4) 0.1594(3) 0.9717(2) 0.0244(13) Uani 1 1 d . . .
C25 C 0.5916(3) 0.8570(3) 0.5487(2) 0.0237(13) Uani 1 1 d . . .
C26 C 0.5974(4) 0.8909(3) 0.5978(2) 0.0256(13) Uani 1 1 d . . .
H26A H 0.6384 0.9274 0.6118 0.031 Uiso 1 1 calc R . .
C27 C 0.5421(4) 0.8707(3) 0.6259(2) 0.0287(14) Uani 1 1 d . . .
C28 C 0.4822(4) 0.8179(3) 0.6059(2) 0.0256(13) Uani 1 1 d . . .
H28A H 0.4440 0.8051 0.6252 0.031 Uiso 1 1 calc R . .
C29 C 0.4780(4) 0.7833(3) 0.5572(2) 0.0247(13) Uani 1 1 d . . .
C30 C 0.5348(4) 0.8010(3) 0.5282(2) 0.0230(13) Uani 1 1 d . . .
C31 C 0.4392(3) 0.6604(2) 0.5508(2) 0.0188(12) Uani 1 1 d . . .
C32 C 0.4031(4) 0.6332(3) 0.5834(2) 0.0235(13) Uani 1 1 d . . .
H32A H 0.3550 0.6471 0.5952 0.028 Uiso 1 1 calc R . .
C33 C 0.4368(4) 0.5854(3) 0.5990(2) 0.0243(13) Uani 1 1 d . . .
C34 C 0.5076(3) 0.5658(3) 0.5825(2) 0.0234(13) Uani 1 1 d . . .
H34A H 0.5323 0.5344 0.5938 0.028 Uiso 1 1 calc R . .
C35 C 0.5424(3) 0.5930(2) 0.5490(2) 0.0213(12) Uani 1 1 d . . .
C36 C 0.5120(3) 0.6418(2) 0.5319(2) 0.0206(12) Uani 1 1 d . . .
C37 C 0.7226(4) 0.6148(3) 0.5449(2) 0.0274(14) Uani 1 1 d . . .
C38 C 0.7743(4) 0.6191(3) 0.5938(2) 0.0278(14) Uani 1 1 d . . .
H38A H 0.7541 0.5953 0.6143 0.033 Uiso 1 1 calc R . .
C39 C 0.8546(4) 0.6581(3) 0.6121(2) 0.0297(14) Uani 1 1 d . . .
C40 C 0.8818(4) 0.6949(3) 0.5828(2) 0.0265(13) Uani 1 1 d . . .
H40A H 0.9344 0.7238 0.5963 0.032 Uiso 1 1 calc R . .
C41 C 0.8321(4) 0.6894(3) 0.5339(2) 0.0271(14) Uani 1 1 d . . .
C42 C 0.7524(4) 0.6477(3) 0.5133(3) 0.0328(15) Uani 1 1 d . . .
C43 C 0.7994(4) 0.7695(3) 0.4705(2) 0.0271(14) Uani 1 1 d . . .
C44 C 0.7853(4) 0.7648(3) 0.4187(2) 0.0267(14) Uani 1 1 d . . .
H44A H 0.8127 0.7380 0.3985 0.032 Uiso 1 1 calc R . .
C45 C 0.7317(4) 0.7989(3) 0.3968(2) 0.0249(13) Uani 1 1 d . . .
C46 C 0.6893(3) 0.8360(3) 0.4265(2) 0.0242(13) Uani 1 1 d . . .
H46A H 0.6515 0.8593 0.4115 0.029 Uiso 1 1 calc R . .
C47 C 0.7012(4) 0.8395(3) 0.4782(2) 0.0239(13) Uani 1 1 d . . .
C48 C 0.7585(4) 0.8068(3) 0.5036(2) 0.0255(13) Uani 1 1 d . . .
C49 C 0.7709(4) 0.2246(3) 0.8384(2) 0.0306(15) Uani 1 1 d . . .
H49A H 0.7530 0.2093 0.8643 0.037 Uiso 1 1 calc R . .
C50 C 0.8537(4) 0.2606(3) 0.8499(3) 0.0374(17) Uani 1 1 d . . .
H50A H 0.8910 0.2698 0.8831 0.045 Uiso 1 1 calc R . .
C51 C 0.8806(4) 0.2826(3) 0.8127(3) 0.0426(19) Uani 1 1 d . . .
H51A H 0.9369 0.3070 0.8198 0.051 Uiso 1 1 calc R . .
C52 C 0.8467(5) 0.2903(3) 0.7225(3) 0.0454(19) Uani 1 1 d . . .
H52A H 0.9036 0.3128 0.7270 0.054 Uiso 1 1 calc R . .
C53 C 0.7880(5) 0.2788(3) 0.6772(3) 0.0405(17) Uani 1 1 d . . .
H53A H 0.8036 0.2941 0.6507 0.049 Uiso 1 1 calc R . .
C54 C 0.6381(5) 0.2304(3) 0.6227(2) 0.0389(17) Uani 1 1 d . . .
H54A H 0.6492 0.2461 0.5954 0.047 Uiso 1 1 calc R . .
C55 C 0.5608(5) 0.1953(3) 0.6176(3) 0.0444(18) Uani 1 1 d . . .
H55A H 0.5160 0.1875 0.5872 0.053 Uiso 1 1 calc R . .
C56 C 0.5468(4) 0.1706(3) 0.6566(2) 0.0386(17) Uani 1 1 d . . .
H56A H 0.4933 0.1436 0.6513 0.046 Uiso 1 1 calc R . .
C57 C 0.6809(4) 0.2191(3) 0.7073(2) 0.0260(13) Uani 1 1 d . . .
C58 C 0.7028(4) 0.2440(3) 0.6690(3) 0.0362(16) Uani 1 1 d . . .
C59 C 0.8246(4) 0.2689(3) 0.7645(3) 0.0312(15) Uani 1 1 d . . .
C60 C 0.7430(4) 0.2336(3) 0.7565(2) 0.0252(13) Uani 1 1 d . . .
C61 C 0.1441(4) 0.5976(3) 0.6231(3) 0.0372(16) Uani 1 1 d . . .
H61A H 0.1968 0.6060 0.6491 0.045 Uiso 1 1 calc R . .
C62 C 0.1333(5) 0.6355(3) 0.5916(3) 0.0446(18) Uani 1 1 d . . .
H62A H 0.1771 0.6697 0.5966 0.054 Uiso 1 1 calc R . .
C63 C 0.0585(5) 0.6235(3) 0.5530(3) 0.0451(19) Uani 1 1 d . . .
H63A H 0.0509 0.6489 0.5306 0.054 Uiso 1 1 calc R . .
C64 C -0.0853(5) 0.5569(4) 0.5080(3) 0.0440(19) Uani 1 1 d . . .
H64A H -0.0959 0.5804 0.4843 0.053 Uiso 1 1 calc R . .
C65 C -0.1448(5) 0.5095(4) 0.5037(3) 0.0415(18) Uani 1 1 d . . .
H65A H -0.1979 0.5011 0.4780 0.050 Uiso 1 1 calc R . .
C66 C -0.1893(4) 0.4184(4) 0.5320(3) 0.0438(19) Uani 1 1 d . . .
H66A H -0.2428 0.4073 0.5064 0.053 Uiso 1 1 calc R . .
C67 C -0.1696(5) 0.3839(4) 0.5636(3) 0.049(2) Uani 1 1 d . . .
H67A H -0.2091 0.3480 0.5601 0.058 Uiso 1 1 calc R . .
C68 C -0.0916(4) 0.3997(3) 0.6019(3) 0.0397(17) Uani 1 1 d . . .
H68A H -0.0790 0.3744 0.6240 0.048 Uiso 1 1 calc R . .
C69 C -0.0536(4) 0.4848(3) 0.5756(2) 0.0273(14) Uani 1 1 d . . .
C70 C -0.1314(4) 0.4709(3) 0.5364(2) 0.0375(17) Uani 1 1 d . . .
C71 C -0.0059(4) 0.5741(3) 0.5469(2) 0.0329(15) Uani 1 1 d . . .
C72 C 0.0101(4) 0.5381(3) 0.5809(2) 0.0264(13) Uani 1 1 d . . .
C73 C 0.8287(5) 0.4246(3) 0.7805(3) 0.0439(19) Uani 1 1 d . . .
H73A H 0.8549 0.4170 0.8119 0.053 Uiso 1 1 calc R . .
C74 C 0.8798(5) 0.4614(3) 0.7599(4) 0.054(2) Uani 1 1 d . . .
H74A H 0.9389 0.4788 0.7774 0.065 Uiso 1 1 calc R . .
C75 C 0.8438(5) 0.4722(3) 0.7140(3) 0.050(2) Uani 1 1 d . . .
H75A H 0.8778 0.4975 0.6997 0.060 Uiso 1 1 calc R . .
C76 C 0.7161(5) 0.4545(3) 0.6409(3) 0.0418(17) Uani 1 1 d . . .
H76A H 0.7483 0.4792 0.6254 0.050 Uiso 1 1 calc R . .
C77 C 0.6342(5) 0.4290(3) 0.6177(3) 0.0416(17) Uani 1 1 d . . .
H77A H 0.6089 0.4351 0.5856 0.050 Uiso 1 1 calc R . .
C78 C 0.4934(5) 0.3650(3) 0.6181(3) 0.0403(17) Uani 1 1 d . . .
H78A H 0.4647 0.3700 0.5862 0.048 Uiso 1 1 calc R . .
C79 C 0.4487(5) 0.3319(3) 0.6423(3) 0.0432(18) Uani 1 1 d . . .
H79A H 0.3892 0.3132 0.6270 0.052 Uiso 1 1 calc R . .
C80 C 0.4894(4) 0.3255(3) 0.6892(2) 0.0390(17) Uani 1 1 d . . .
H80A H 0.4575 0.3037 0.7069 0.047 Uiso 1 1 calc R . .
C81 C 0.6221(4) 0.3836(3) 0.6872(2) 0.0283(14) Uani 1 1 d . . .
C82 C 0.5827(4) 0.3922(3) 0.6401(2) 0.0317(15) Uani 1 1 d . . .
C83 C 0.7577(4) 0.4459(3) 0.6887(3) 0.0385(17) Uani 1 1 d . . .
C84 C 0.7112(4) 0.4100(3) 0.7127(2) 0.0318(15) Uani 1 1 d . . .
C85 C 0.8602(6) 0.2056(5) 0.4769(5) 0.072(3) Uani 1 1 d . . .
H85A H 0.9116 0.2351 0.4841 0.086 Uiso 1 1 calc R . .
C86 C 0.8132(8) 0.1846(5) 0.4292(5) 0.089(4) Uani 1 1 d . . .
H86A H 0.8317 0.1978 0.4024 0.107 Uiso 1 1 calc R . .
C87 C 0.7371(7) 0.1432(4) 0.4193(4) 0.071(3) Uani 1 1 d . . .
H87A H 0.7021 0.1279 0.3856 0.085 Uiso 1 1 calc R . .
C88 C 0.6302(5) 0.0796(4) 0.4515(3) 0.058(2) Uani 1 1 d . . .
H88A H 0.5919 0.0639 0.4187 0.070 Uiso 1 1 calc R . .
C89 C 0.6118(5) 0.0622(4) 0.4911(4) 0.057(2) Uani 1 1 d . . .
H89A H 0.5591 0.0346 0.4863 0.069 Uiso 1 1 calc R . .
C90 C 0.6530(6) 0.0639(4) 0.5832(4) 0.060(2) Uani 1 1 d . . .
H90A H 0.6017 0.0354 0.5793 0.072 Uiso 1 1 calc R . .
C91 C 0.7085(7) 0.0844(4) 0.6282(4) 0.066(3) Uani 1 1 d . . .
H91A H 0.6978 0.0713 0.6567 0.080 Uiso 1 1 calc R . .
C92 C 0.7849(6) 0.1267(4) 0.6326(3) 0.056(2) Uani 1 1 d . . .
H92A H 0.8243 0.1415 0.6651 0.067 Uiso 1 1 calc R . .
C93 C 0.7447(5) 0.1246(3) 0.5483(3) 0.0447(18) Uani 1 1 d . . .
C94 C 0.6689(5) 0.0837(3) 0.5408(3) 0.0448(18) Uani 1 1 d . . .
C95 C 0.7116(5) 0.1240(4) 0.4592(3) 0.050(2) Uani 1 1 d . . .
C96 C 0.7633(4) 0.1451(3) 0.5074(3) 0.0398(17) Uani 1 1 d . . .
C97 C 0.8974(5) 0.0202(3) 0.6047(3) 0.0448(18) Uani 1 1 d . . .
H97A H 0.8659 0.0002 0.6237 0.054 Uiso 1 1 calc R . .
C98 C 0.9780(5) 0.0585(4) 0.6287(3) 0.057(2) Uani 1 1 d . . .
H98A H 1.0009 0.0662 0.6644 0.069 Uiso 1 1 calc R . .
C99 C 1.0231(5) 0.0845(3) 0.5999(4) 0.058(2) Uani 1 1 d . . .
H99A H 1.0787 0.1096 0.6158 0.069 Uiso 1 1 calc R . .
C100 C 1.0333(5) 0.1019(3) 0.5158(5) 0.062(3) Uani 1 1 d . . .
H10B H 1.0889 0.1274 0.5302 0.074 Uiso 1 1 calc R . .
C101 C 0.9988(7) 0.0922(4) 0.4669(5) 0.073(3) Uani 1 1 d . . .
H10C H 1.0302 0.1107 0.4470 0.088 Uiso 1 1 calc R . .
C102 C 0.8712(8) 0.0413(4) 0.3910(4) 0.076(3) Uani 1 1 d . . .
H10D H 0.8975 0.0598 0.3691 0.092 Uiso 1 1 calc R . .
C103 C 0.7933(9) 0.0035(4) 0.3724(4) 0.081(3) Uani 1 1 d . . .
H10E H 0.7647 -0.0052 0.3373 0.097 Uiso 1 1 calc R . .
C104 C 0.7559(7) -0.0221(4) 0.4047(4) 0.076(3) Uani 1 1 d . . .
H10F H 0.7014 -0.0490 0.3907 0.091 Uiso 1 1 calc R . .
C105 C 0.8687(5) 0.0250(3) 0.4725(3) 0.0389(16) Uani 1 1 d . . .
C106 C 0.9129(6) 0.0534(3) 0.4420(3) 0.056(2) Uani 1 1 d . . .
C107 C 0.9902(4) 0.0756(3) 0.5477(3) 0.0427(18) Uani 1 1 d . . .
C108 C 0.9076(4) 0.0374(3) 0.5248(3) 0.0323(15) Uani 1 1 d . . .
C109 C 0.2312(5) 0.2075(3) 0.3269(3) 0.0441(18) Uani 1 1 d . . .
H10H H 0.1882 0.1857 0.3386 0.053 Uiso 1 1 calc R . .
C110 C 0.3107(5) 0.2353(4) 0.3598(3) 0.050(2) Uani 1 1 d . . .
H11A H 0.3221 0.2340 0.3944 0.060 Uiso 1 1 calc R . .
C111 C 0.3733(5) 0.2653(3) 0.3419(3) 0.0455(19) Uani 1 1 d . . .
H11B H 0.4291 0.2839 0.3639 0.055 Uiso 1 1 calc R . .
C112 C 0.4161(5) 0.2994(3) 0.2706(4) 0.052(2) Uani 1 1 d . . .
H11C H 0.4737 0.3168 0.2907 0.062 Uiso 1 1 calc R . .
C113 C 0.3929(6) 0.3044(3) 0.2227(4) 0.060(2) Uani 1 1 d . . .
H11D H 0.4346 0.3255 0.2097 0.072 Uiso 1 1 calc R . .
C114 C 0.2787(9) 0.2849(4) 0.1410(4) 0.078(3) Uani 1 1 d . . .
H11E H 0.3168 0.3067 0.1264 0.094 Uiso 1 1 calc R . .
C115 C 0.1960(9) 0.2592(5) 0.1146(3) 0.081(4) Uani 1 1 d . . .
H11F H 0.1757 0.2637 0.0813 0.097 Uiso 1 1 calc R . .
C116 C 0.1398(8) 0.2263(5) 0.1350(3) 0.080(4) Uani 1 1 d . . .
H11G H 0.0823 0.2083 0.1149 0.096 Uiso 1 1 calc R . .
C117 C 0.2474(5) 0.2455(3) 0.2085(3) 0.0388(17) Uani 1 1 d . . .
C118 C 0.3077(7) 0.2789(4) 0.1908(3) 0.056(2) Uani 1 1 d . . .
C119 C 0.3549(4) 0.2680(3) 0.2917(3) 0.0353(16) Uani 1 1 d . . .
C120 C 0.2725(4) 0.2408(3) 0.2597(2) 0.0298(14) Uani 1 1 d . . .
C121 C 0.4985(6) 0.1864(5) 0.1902(4) 0.077(3) Uani 1 1 d . . .
H12A H 0.5159 0.1794 0.2229 0.093 Uiso 1 1 calc R . .
C122 C 0.5581(7) 0.2210(5) 0.1761(5) 0.094(4) Uani 1 1 d . . .
H12B H 0.6153 0.2363 0.1976 0.112 Uiso 1 1 calc R . .
C123 C 0.5339(7) 0.2342(5) 0.1289(5) 0.090(4) Uani 1 1 d . . .
H12C H 0.5732 0.2604 0.1184 0.109 Uiso 1 1 calc R . .
C124 C 0.4245(7) 0.2195(4) 0.0518(4) 0.073(3) Uani 1 1 d . . .
H12E H 0.4650 0.2449 0.0413 0.087 Uiso 1 1 calc R . .
C125 C 0.3441(7) 0.1966(4) 0.0200(4) 0.073(3) Uani 1 1 d . . .
H12F H 0.3291 0.2054 -0.0121 0.088 Uiso 1 1 calc R . .
C126 C 0.1979(7) 0.1326(5) 0.0087(4) 0.088(4) Uani 1 1 d . . .
H12G H 0.1770 0.1393 -0.0238 0.105 Uiso 1 1 calc R . .
C127 C 0.1420(6) 0.0961(4) 0.0276(5) 0.090(4) Uani 1 1 d . . .
H12H H 0.0845 0.0771 0.0084 0.109 Uiso 1 1 calc R . .
C128 C 0.1745(6) 0.0894(4) 0.0750(4) 0.075(3) Uani 1 1 d . . .
H12I H 0.1373 0.0652 0.0883 0.090 Uiso 1 1 calc R . .
C129 C 0.3088(5) 0.1477(3) 0.0856(3) 0.050(2) Uani 1 1 d . . .
C130 C 0.2814(5) 0.1585(4) 0.0360(3) 0.054(2) Uani 1 1 d . . .
C131 C 0.4505(6) 0.2078(4) 0.0979(4) 0.057(2) Uani 1 1 d . . .
C132 C 0.3955(6) 0.1726(3) 0.1162(3) 0.051(2) Uani 1 1 d . . .
C133 C 0.3415(6) 0.4324(4) 0.2756(3) 0.056(2) Uani 1 1 d . . .
H13A H 0.3691 0.4267 0.3075 0.068 Uiso 1 1 calc R . .
C134 C 0.3906(6) 0.4703(4) 0.2534(4) 0.069(3) Uani 1 1 d . . .
H13B H 0.4500 0.4879 0.2699 0.083 Uiso 1 1 calc R . .
C135 C 0.3534(5) 0.4811(4) 0.2096(4) 0.061(2) Uani 1 1 d . . .
H13C H 0.3852 0.5069 0.1948 0.073 Uiso 1 1 calc R . .
C136 C 0.2195(5) 0.4628(3) 0.1391(3) 0.050(2) Uani 1 1 d . . .
H13D H 0.2488 0.4894 0.1239 0.060 Uiso 1 1 calc R . .
C137 C 0.1361(5) 0.4353(3) 0.1158(3) 0.0436(18) Uani 1 1 d . . .
H13E H 0.1077 0.4423 0.0846 0.052 Uiso 1 1 calc R . .
C138 C 0.0051(5) 0.3637(3) 0.1165(3) 0.0447(18) Uani 1 1 d . . .
H13F H -0.0262 0.3700 0.0856 0.054 Uiso 1 1 calc R . .
C139 C -0.0344(5) 0.3244(3) 0.1375(3) 0.049(2) Uani 1 1 d . . .
H13G H -0.0920 0.3023 0.1215 0.059 Uiso 1 1 calc R . .
C140 C 0.0126(5) 0.3169(3) 0.1844(3) 0.0490(19) Uani 1 1 d . . .
H14B H -0.0135 0.2895 0.2001 0.059 Uiso 1 1 calc R . .
C141 C 0.1349(4) 0.3865(3) 0.1850(2) 0.0330(15) Uani 1 1 d . . .
C142 C 0.0900(5) 0.3951(3) 0.1383(2) 0.0372(16) Uani 1 1 d . . .
C143 C 0.2656(5) 0.4533(3) 0.1859(3) 0.0428(18) Uani 1 1 d . . .
C144 C 0.2226(5) 0.4158(3) 0.2094(2) 0.0364(16) Uani 1 1 d . . .
C145 C 0.6202(5) 0.6102(4) 0.0841(3) 0.053(2) Uani 1 1 d . . .
H14C H 0.6765 0.6176 0.1070 0.064 Uiso 1 1 calc R . .
C146 C 0.5998(5) 0.6495(4) 0.0548(4) 0.057(2) Uani 1 1 d . . .
H14D H 0.6420 0.6834 0.0568 0.069 Uiso 1 1 calc R . .
C147 C 0.5178(6) 0.6389(4) 0.0228(3) 0.061(2) Uani 1 1 d . . .
H14E H 0.5024 0.6658 0.0026 0.073 Uiso 1 1 calc R . .
C148 C 0.3694(5) 0.5735(4) -0.0130(3) 0.051(2) Uani 1 1 d . . .
H14F H 0.3520 0.5989 -0.0342 0.061 Uiso 1 1 calc R . .
C149 C 0.3122(5) 0.5241(4) -0.0137(3) 0.0465(19) Uani 1 1 d . . .
H14G H 0.2549 0.5155 -0.0357 0.056 Uiso 1 1 calc R . .
C150 C 0.2809(5) 0.4325(4) 0.0186(3) 0.058(2) Uani 1 1 d . . .
H15A H 0.2222 0.4222 -0.0016 0.069 Uiso 1 1 calc R . .
C151 C 0.3117(5) 0.3970(4) 0.0484(3) 0.057(2) Uani 1 1 d . . .
H15B H 0.2754 0.3613 0.0485 0.069 Uiso 1 1 calc R . .
C152 C 0.3966(5) 0.4135(3) 0.0784(3) 0.0474(19) Uani 1 1 d . . .
H15C H 0.4165 0.3882 0.0991 0.057 Uiso 1 1 calc R . .
C153 C 0.4220(4) 0.4970(3) 0.0498(2) 0.0320(15) Uani 1 1 d . . .
C154 C 0.3364(4) 0.4849(3) 0.0178(3) 0.0369(16) Uani 1 1 d . . .
C155 C 0.4551(5) 0.5869(3) 0.0198(3) 0.0406(17) Uani 1 1 d . . .
C156 C 0.4803(4) 0.5488(3) 0.0501(3) 0.0340(15) Uani 1 1 d . . .
C157 C 0.7168(4) 0.9883(3) 1.0364(3) 0.0363(16) Uani 1 1 d . . .
H15D H 0.7758 1.0071 1.0529 0.044 Uiso 1 1 calc R . .
C158 C 0.6685(5) 0.9577(3) 1.0630(3) 0.0437(18) Uani 1 1 d . . .
H15E H 0.6952 0.9552 1.0961 0.052 Uiso 1 1 calc R . .
C159 C 0.5816(5) 0.9312(3) 1.0404(3) 0.0404(17) Uani 1 1 d . . .
H15F H 0.5471 0.9110 1.0580 0.049 Uiso 1 1 calc R . .
C160 C 0.4560(4) 0.9096(3) 0.9640(3) 0.0370(16) Uani 1 1 d . . .
H16E H 0.4197 0.8882 0.9799 0.044 Uiso 1 1 calc R . .
C161 C 0.4228(4) 0.9154(3) 0.9175(3) 0.0415(18) Uani 1 1 d . . .
H16B H 0.3628 0.8990 0.9013 0.050 Uiso 1 1 calc R . .
C162 C 0.4464(5) 0.9530(3) 0.8430(3) 0.0432(18) Uani 1 1 d . . .
H16C H 0.3868 0.9375 0.8251 0.052 Uiso 1 1 calc R . .
C163 C 0.5021(5) 0.9819(3) 0.8204(3) 0.0483(19) Uani 1 1 d . . .
H16D H 0.4813 0.9863 0.7871 0.058 Uiso 1 1 calc R . .
C164 C 0.5895(5) 1.0048(3) 0.8468(3) 0.0416(17) Uani 1 1 d . . .
H16F H 0.6293 1.0240 0.8314 0.050 Uiso 1 1 calc R . .
C165 C 0.5641(4) 0.9710(3) 0.9177(2) 0.0280(14) Uani 1 1 d . . .
C166 C 0.4761(4) 0.9460(3) 0.8917(3) 0.0330(15) Uani 1 1 d . . .
C167 C 0.5455(4) 0.9351(3) 0.9904(2) 0.0286(14) Uani 1 1 d . . .
C168 C 0.5988(4) 0.9661(3) 0.9670(2) 0.0260(13) Uani 1 1 d . . .
O1 O 0.8285(2) 0.31222(18) 1.01282(15) 0.0252(9) Uani 1 1 d . . .
O2 O 0.9703(2) 0.31499(17) 0.98527(15) 0.0242(9) Uani 1 1 d . . .
O3 O 0.9951(3) 0.1947(2) 0.99382(16) 0.0367(11) Uani 1 1 d . . .
O4 O 0.7289(3) 0.15777(19) 0.92491(15) 0.0302(10) Uani 1 1 d . . .
O5 O 0.4841(3) 0.3092(3) 0.8400(2) 0.0692(19) Uani 1 1 d . . .
O6 O 0.5951(3) 0.3076(2) 0.79287(16) 0.0449(12) Uani 1 1 d . . .
O7 O 0.5735(3) 0.4029(2) 0.84004(19) 0.0487(13) Uani 1 1 d . . .
O8 O 1.0760(3) 0.5016(2) 0.85444(18) 0.0407(11) Uani 1 1 d . . .
O9 O 1.0562(3) 0.4043(2) 0.79743(17) 0.0462(13) Uani 1 1 d . . .
O10 O 1.1952(3) 0.4448(3) 0.8574(2) 0.0652(17) Uani 1 1 d . . .
O11 O 0.8351(3) 0.1152(3) 0.75183(19) 0.0547(15) Uani 1 1 d . . .
O12 O 0.9845(4) 0.1512(3) 0.7525(2) 0.0667(18) Uani 1 1 d . . .
O13 O 0.9393(4) 0.0498(2) 0.7592(2) 0.0650(17) Uani 1 1 d . . .
O14 O 0.9387(4) 0.1724(3) 1.1552(2) 0.084(2) Uani 1 1 d . . .
O15 O 0.8109(6) 0.2085(4) 1.1679(2) 0.122(4) Uani 1 1 d . . .
O16 O 0.8079(5) 0.1049(3) 1.1453(2) 0.114(3) Uani 1 1 d . . .
O17 O 0.5657(3) 0.20229(19) 0.96341(17) 0.0337(11) Uani 1 1 d . . .
O18 O 0.6405(3) 0.28083(19) 1.04088(16) 0.0349(10) Uani 1 1 d . . .
O19 O 0.8621(3) 0.47348(18) 0.95424(16) 0.0306(10) Uani 1 1 d . . .
O20 O 0.9097(3) 0.43129(18) 1.02761(14) 0.0280(10) Uani 1 1 d . . .
O21 O 1.1872(3) 0.2636(2) 0.91961(18) 0.0367(11) Uani 1 1 d . . .
O22 O 1.1401(3) 0.27260(19) 0.99915(16) 0.0338(11) Uani 1 1 d . . .
O23 O 0.7946(3) 0.03964(18) 0.90764(17) 0.0340(10) Uani 1 1 d . . .
O24 O 0.9298(3) 0.0547(2) 0.97523(19) 0.0389(11) Uani 1 1 d . . .
O25 O 0.5395(3) 0.76816(18) 0.48388(15) 0.0290(10) Uani 1 1 d . . .
O26 O 0.5496(2) 0.66858(17) 0.50426(15) 0.0245(9) Uani 1 1 d . . .
O27 O 0.7122(3) 0.6398(2) 0.46335(18) 0.0456(13) Uani 1 1 d . . .
O28 O 0.7702(3) 0.8097(2) 0.55041(16) 0.0329(10) Uani 1 1 d . . .
O29 O 0.6205(7) 0.9584(5) 0.7024(4) 0.158(4) Uani 1 1 d U . .
O30 O 0.4830(9) 0.9507(6) 0.6814(4) 0.186(5) Uani 1 1 d U . .
O31 O 0.5255(9) 0.8822(4) 0.7159(3) 0.163(4) Uani 1 1 d U . .
O32 O 0.3880(4) 0.5986(2) 0.68269(18) 0.0510(14) Uani 1 1 d . . .
O33 O 0.2966(3) 0.5242(2) 0.60932(17) 0.0369(11) Uani 1 1 d . . .
O34 O 0.4380(3) 0.5067(2) 0.65105(18) 0.0399(11) Uani 1 1 d . . .
O35 O 0.8847(4) 0.6934(2) 0.70939(19) 0.0622(16) Uani 1 1 d . . .
O36 O 0.9202(3) 0.5985(2) 0.67412(18) 0.0456(13) Uani 1 1 d . . .
O37 O 1.0091(4) 0.6891(3) 0.6723(2) 0.075(2) Uani 1 1 d . . .
O38 O 0.6949(4) 0.7369(2) 0.30279(19) 0.0539(14) Uani 1 1 d . . .
O39 O 0.8053(3) 0.8256(2) 0.32826(18) 0.0490(13) Uani 1 1 d . . .
O40 O 0.6527(3) 0.8339(3) 0.32079(18) 0.0539(15) Uani 1 1 d . . .
O41 O 0.5874(3) 0.91058(18) 0.47708(16) 0.0321(10) Uani 1 1 d . . .
O42 O 0.7178(3) 0.93735(19) 0.54894(17) 0.0380(11) Uani 1 1 d . . .
O43 O 0.3707(3) 0.70666(19) 0.47796(16) 0.0325(10) Uani 1 1 d . . .
O44 O 0.3252(3) 0.7296(2) 0.55913(19) 0.0400(12) Uani 1 1 d . . .
O45 O 0.5998(3) 0.55274(18) 0.46857(16) 0.0319(10) Uani 1 1 d . . .
O46 O 0.6395(3) 0.51021(19) 0.54235(18) 0.0363(11) Uani 1 1 d . . .
O47 O 0.8993(3) 0.6885(2) 0.45564(18) 0.0385(11) Uani 1 1 d . . .
O48 O 0.9508(3) 0.7730(2) 0.53159(19) 0.0405(12) Uani 1 1 d . . .
O49 O 0.4695(3) 0.1881(2) 0.77119(17) 0.0406(11) Uani 1 1 d . . .
O50 O 0.5878(3) 0.1450(2) 0.84609(16) 0.0418(12) Uani 1 1 d . . .
O51 O 0.6709(3) 0.0756(2) 0.76033(19) 0.0456(12) Uani 1 1 d . . .
O52 O 0.4816(3) 0.0704(2) 0.72377(19) 0.0495(13) Uani 1 1 d . . .
O53 O 0.2203(3) 0.5189(2) 0.71797(19) 0.0517(14) Uani 1 1 d . . .
O54 O 0.0688(3) 0.4062(2) 0.69912(17) 0.0421(12) Uani 1 1 d . . .
O55 O 0.1688(3) 0.4365(2) 0.61605(18) 0.0409(11) Uani 1 1 d . . .
O56 O 0.0424(3) 0.5429(2) 0.72251(17) 0.0382(11) Uani 1 1 d . . .
O1W O 0.3398(3) 0.4432(2) 0.7016(2) 0.048(2) Uiso 0.924(16) 1 d P . .
O2W O 0.6469(3) 0.5009(2) 0.1427(2) 0.0556(14) Uiso 1 1 d . . .
O3W O 0.2070(3) 0.6058(2) -0.1065(2) 0.0505(13) Uiso 1 1 d . . .
O4W O 0.0468(3) 0.1457(2) 0.2354(2) 0.0499(13) Uiso 1 1 d . . .
O5W O 0.7989(4) 0.6519(3) 0.3201(2) 0.056(3) Uiso 0.872(17) 1 d P . .
O6W O 0.5729(4) 0.8855(2) 1.1409(2) 0.0593(15) Uiso 1 1 d . . .
O7W O 0.1886(4) 0.6087(3) 0.7929(2) 0.0710(17) Uiso 1 1 d . . .
O8W O 0.3338(4) 0.0500(3) 0.7599(2) 0.065(3) Uiso 0.914(18) 1 d P . .
O9W O 0.1048(4) 0.1151(3) 0.3720(2) 0.0753(18) Uiso 1 1 d . . .
O10W O 0.6015(4) 0.3786(3) 0.1232(3) 0.0807(19) Uiso 1 1 d . . .
O11W O 0.5517(4) 0.5405(3) 0.2079(3) 0.068(3) Uiso 0.920(18) 1 d P . .
O12W O 0.9556(4) 0.7763(3) 0.3088(3) 0.084(2) Uiso 1 1 d . . .
O13W O 0.9676(4) 0.2516(3) 0.5973(3) 0.083(2) Uiso 1 1 d . . .
O14W O 0.5629(5) 0.4112(3) 0.2151(3) 0.080(3) Uiso 0.917(19) 1 d P . .
O15W O 0.8024(5) -0.0384(4) 0.6860(3) 0.084(4) Uiso 0.875(19) 1 d P . .
O16W O 0.8255(5) 0.2938(4) 1.2537(3) 0.064(3) Uiso 0.731(18) 1 d P . .
O17W O 0.7809(6) 0.8697(4) 0.2415(3) 0.117(3) Uiso 1 1 d . . .
O18W O 0.3205(6) 0.7067(4) 0.6997(4) 0.103(4) Uiso 0.85(2) 1 d P . .
O19W O 0.9079(5) -0.0401(4) 0.8108(3) 0.086(4) Uiso 0.823(19) 1 d P . .
O20W O 0.2696(6) 0.0799(4) 0.1904(4) 0.118(5) Uiso 0.95(2) 1 d P . .
O21W O 0.2954(7) 0.2604(5) 0.8240(4) 0.119(5) Uiso 0.86(2) 1 d P . .
O22W O 0.2223(7) 0.9587(5) 0.7850(4) 0.116(6) Uiso 0.75(2) 1 d P . .
O23W O -0.0293(9) 0.1257(6) 0.3118(5) 0.166(7) Uiso 0.89(3) 1 d P . .
024W O 0.3352(9) 0.8223(6) 0.6947(5) 0.131(7) Uiso 0.69(2) 1 d P . .
025W O 0.8894(9) 0.2150(7) 0.3354(6) 0.078(6) Uiso 0.453(19) 1 d P . .
O26W O 0.0860(11) 1.0035(8) 0.7369(7) 0.097(8) Uiso 0.46(2) 1 d P . .
O27W O 0.1990(12) 0.8789(8) 0.6976(7) 0.069(8) Uiso 0.323(19) 1 d P . .
O28W O 0.8835(12) 0.9512(9) 0.2210(8) 0.112(10) Uiso 0.45(2) 1 d P . .
O29W O 0.1404(7) 0.2987(5) 0.7863(4) 0.155(4) Uiso 1 1 d . . .
O30W O 0.3181(8) 0.1832(5) -0.1064(5) 0.113(6) Uiso 0.72(2) 1 d P . .

loop_
_atom_site_aniso_label
_atom_site_aniso_U_11
_atom_site_aniso_U_22
_atom_site_aniso_U_33
_atom_site_aniso_U_23
_atom_site_aniso_U_13
_atom_site_aniso_U_12
Mn1 0.0298(5) 0.0357(6) 0.0233(5) 0.0075(4) 0.0020(4) 0.0022(4)
Mn2 0.0311(5) 0.0409(6) 0.0308(6) 0.0131(5) 0.0064(4) 0.0068(4)
S1 0.0228(7) 0.0262(8) 0.0259(8) 0.0117(6) 0.0090(6) 0.0040(6)
S2 0.0254(7) 0.0217(7) 0.0232(8) 0.0075(6) 0.0081(6) 0.0019(6)
S3 0.0179(7) 0.0250(8) 0.0338(9) 0.0102(7) 0.0014(6) 0.0006(6)
S4 0.0230(7) 0.0227(8) 0.0359(9) 0.0099(7) 0.0074(6) 0.0026(6)
S5 0.0318(8) 0.0448(10) 0.0208(8) 0.0141(7) 0.0041(6) 0.0077(7)
S6 0.0326(8) 0.0344(9) 0.0310(9) 0.0150(7) 0.0128(7) 0.0012(7)
S7 0.0361(9) 0.0375(10) 0.0318(9) 0.0008(8) 0.0119(7) 0.0004(7)
S8 0.0407(10) 0.0585(12) 0.0238(9) 0.0178(8) -0.0036(7) 0.0020(9)
S9 0.0284(8) 0.0198(7) 0.0266(8) 0.0068(6) 0.0069(6) -0.0007(6)
S10 0.0193(7) 0.0226(8) 0.0318(8) 0.0106(6) 0.0043(6) 0.0001(6)
S11 0.0281(8) 0.0216(8) 0.0346(9) 0.0121(7) 0.0160(7) 0.0044(6)
S12 0.0217(7) 0.0374(9) 0.0419(10) 0.0274(8) 0.0089(7) 0.0052(7)
S13 0.0872(16) 0.0424(11) 0.0321(10) -0.0073(9) 0.0278(11) -0.0035(11)
S14 0.0262(7) 0.0326(9) 0.0235(8) 0.0115(7) 0.0088(6) -0.0016(6)
S15 0.0467(10) 0.0392(10) 0.0266(9) 0.0135(7) 0.0087(7) 0.0072(8)
S16 0.0267(8) 0.0352(9) 0.0242(8) 0.0069(7) 0.0025(6) 0.0036(7)
N1 0.027(3) 0.027(3) 0.019(3) 0.004(2) 0.002(2) 0.009(2)
N2 0.023(3) 0.041(3) 0.026(3) 0.007(2) 0.006(2) 0.008(2)
N3 0.030(3) 0.033(3) 0.028(3) 0.005(2) 0.007(2) 0.007(2)
N4 0.030(3) 0.034(3) 0.031(3) 0.008(2) 0.012(2) 0.004(2)
N5 0.040(3) 0.035(3) 0.033(3) 0.010(3) 0.001(3) 0.014(3)
N6 0.037(3) 0.036(3) 0.025(3) 0.017(2) 0.007(2) 0.006(2)
N7 0.052(4) 0.054(4) 0.087(5) 0.029(4) 0.034(4) 0.022(3)
N8 0.063(4) 0.040(4) 0.052(4) 0.008(3) 0.013(3) 0.020(3)
N9 0.031(3) 0.032(3) 0.034(3) 0.001(3) 0.008(2) -0.006(2)
N10 0.066(4) 0.029(3) 0.052(4) 0.013(3) 0.008(3) 0.003(3)
N11 0.032(3) 0.034(3) 0.036(3) 0.013(3) 0.001(2) 0.004(2)
N12 0.058(4) 0.056(4) 0.030(3) 0.004(3) -0.003(3) 0.027(3)
N13 0.073(5) 0.057(5) 0.076(6) 0.000(4) 0.016(4) 0.030(4)
N14 0.059(4) 0.034(4) 0.095(6) 0.012(4) 0.024(4) 0.011(3)
N15 0.064(4) 0.046(4) 0.027(3) -0.005(3) -0.009(3) 0.025(3)
N16 0.063(4) 0.030(3) 0.023(3) 0.009(2) 0.009(3) 0.016(3)
N17 0.040(3) 0.037(3) 0.035(3) 0.009(3) 0.014(3) 0.005(3)
N18 0.036(3) 0.037(3) 0.033(3) 0.009(3) 0.012(3) 0.002(3)
N19 0.028(3) 0.030(3) 0.040(3) 0.009(3) 0.004(2) 0.002(2)
N20 0.027(3) 0.029(3) 0.038(3) 0.014(2) 0.013(2) 0.008(2)
C1 0.025(3) 0.021(3) 0.021(3) 0.006(2) 0.006(2) 0.007(2)
C2 0.026(3) 0.025(3) 0.015(3) 0.006(2) 0.005(2) 0.007(2)
C3 0.030(3) 0.027(3) 0.018(3) 0.004(3) 0.004(2) 0.010(3)
C4 0.028(3) 0.032(3) 0.019(3) 0.011(3) 0.012(2) 0.009(3)
C5 0.024(3) 0.016(3) 0.023(3) 0.009(2) 0.011(2) 0.003(2)
C6 0.024(3) 0.027(3) 0.017(3) 0.005(2) 0.008(2) 0.008(2)
C7 0.022(3) 0.020(3) 0.018(3) 0.002(2) 0.005(2) 0.000(2)
C8 0.024(3) 0.022(3) 0.022(3) 0.010(2) 0.001(2) 0.001(2)
C9 0.020(3) 0.029(3) 0.018(3) 0.009(2) 0.003(2) -0.001(2)
C10 0.019(3) 0.028(3) 0.017(3) 0.001(2) 0.001(2) -0.002(2)
C11 0.020(3) 0.021(3) 0.023(3) 0.004(2) 0.001(2) 0.003(2)
C12 0.024(3) 0.020(3) 0.015(3) -0.001(2) 0.001(2) -0.006(2)
C13 0.022(3) 0.019(3) 0.040(4) 0.014(3) 0.006(3) 0.006(2)
C14 0.024(3) 0.024(3) 0.031(3) 0.004(3) 0.008(3) 0.005(2)
C15 0.027(3) 0.030(3) 0.030(3) 0.005(3) 0.004(3) 0.011(3)
C16 0.020(3) 0.020(3) 0.043(4) 0.003(3) 0.009(3) 0.003(2)
C17 0.019(3) 0.024(3) 0.032(3) 0.010(3) 0.008(3) 0.006(2)
C18 0.024(3) 0.023(3) 0.027(3) 0.008(3) 0.004(3) 0.006(2)
C19 0.025(3) 0.021(3) 0.021(3) 0.008(2) 0.005(2) -0.005(2)
C20 0.018(3) 0.030(3) 0.039(4) 0.016(3) 0.004(3) -0.001(2)
C21 0.024(3) 0.037(4) 0.025(3) 0.017(3) -0.002(3) -0.005(3)
C22 0.024(3) 0.023(3) 0.022(3) 0.006(2) 0.001(2) -0.004(2)
C23 0.023(3) 0.026(3) 0.021(3) 0.012(2) 0.006(2) 0.006(2)
C24 0.020(3) 0.021(3) 0.029(3) 0.005(3) 0.003(2) -0.001(2)
C25 0.018(3) 0.024(3) 0.028(3) 0.010(3) 0.002(2) -0.001(2)
C26 0.034(3) 0.018(3) 0.023(3) 0.002(2) 0.005(3) 0.004(2)
C27 0.034(3) 0.030(3) 0.020(3) 0.001(3) 0.007(3) 0.006(3)
C28 0.028(3) 0.026(3) 0.025(3) 0.008(3) 0.010(3) 0.008(3)
C29 0.024(3) 0.022(3) 0.029(3) 0.008(3) 0.008(3) 0.002(2)
C30 0.030(3) 0.022(3) 0.015(3) 0.007(2) 0.000(2) 0.004(2)
C31 0.018(3) 0.015(3) 0.020(3) 0.004(2) 0.002(2) -0.005(2)
C32 0.024(3) 0.025(3) 0.021(3) 0.004(2) 0.005(2) 0.004(2)
C33 0.026(3) 0.026(3) 0.019(3) 0.007(2) 0.005(2) -0.005(2)
C34 0.021(3) 0.025(3) 0.024(3) 0.008(3) 0.003(2) 0.001(2)
C35 0.020(3) 0.022(3) 0.022(3) 0.007(2) 0.007(2) 0.001(2)
C36 0.020(3) 0.017(3) 0.018(3) 0.000(2) -0.001(2) -0.005(2)
C37 0.023(3) 0.029(3) 0.039(4) 0.020(3) 0.013(3) 0.004(3)
C38 0.035(3) 0.023(3) 0.033(4) 0.012(3) 0.018(3) 0.006(3)
C39 0.038(3) 0.029(3) 0.029(3) 0.013(3) 0.015(3) 0.012(3)
C40 0.025(3) 0.026(3) 0.032(3) 0.012(3) 0.010(3) 0.007(3)
C41 0.024(3) 0.028(3) 0.037(4) 0.023(3) 0.007(3) 0.006(3)
C42 0.026(3) 0.041(4) 0.038(4) 0.023(3) 0.009(3) 0.005(3)
C43 0.019(3) 0.038(4) 0.035(4) 0.025(3) 0.010(3) 0.008(3)
C44 0.024(3) 0.027(3) 0.036(4) 0.018(3) 0.011(3) 0.004(3)
C45 0.020(3) 0.026(3) 0.027(3) 0.006(3) 0.005(2) -0.003(2)
C46 0.017(3) 0.027(3) 0.030(3) 0.014(3) 0.003(2) 0.002(2)
C47 0.021(3) 0.022(3) 0.027(3) 0.007(3) 0.004(2) -0.001(2)
C48 0.023(3) 0.025(3) 0.025(3) 0.009(3) 0.003(2) -0.006(2)
C49 0.040(4) 0.026(3) 0.023(3) 0.002(3) 0.003(3) 0.012(3)
C50 0.032(4) 0.037(4) 0.032(4) -0.001(3) -0.006(3) 0.008(3)
C51 0.026(3) 0.029(4) 0.058(5) -0.006(3) -0.003(3) 0.004(3)
C52 0.038(4) 0.027(4) 0.065(5) 0.001(4) 0.017(4) -0.005(3)
C53 0.056(4) 0.031(4) 0.042(4) 0.019(3) 0.020(4) 0.009(3)
C54 0.054(4) 0.047(4) 0.025(4) 0.018(3) 0.012(3) 0.020(4)
C55 0.047(4) 0.056(5) 0.030(4) 0.012(3) 0.004(3) 0.012(4)
C56 0.033(3) 0.056(5) 0.023(3) 0.010(3) 0.000(3) 0.004(3)
C57 0.032(3) 0.028(3) 0.023(3) 0.009(3) 0.010(3) 0.013(3)
C58 0.043(4) 0.030(4) 0.039(4) 0.009(3) 0.014(3) 0.014(3)
C59 0.032(3) 0.017(3) 0.039(4) 0.002(3) 0.004(3) -0.002(3)
C60 0.027(3) 0.019(3) 0.029(3) 0.002(3) 0.008(3) 0.008(2)
C61 0.032(3) 0.028(4) 0.048(4) 0.005(3) 0.010(3) 0.000(3)
C62 0.049(4) 0.032(4) 0.063(5) 0.017(4) 0.029(4) 0.009(3)
C63 0.061(5) 0.047(5) 0.049(5) 0.026(4) 0.032(4) 0.032(4)
C64 0.063(5) 0.058(5) 0.024(4) 0.017(3) 0.016(3) 0.039(4)
C65 0.039(4) 0.059(5) 0.024(4) 0.000(3) 0.003(3) 0.026(4)
C66 0.025(3) 0.066(5) 0.034(4) 0.004(4) 0.002(3) 0.004(3)
C67 0.037(4) 0.052(5) 0.044(5) -0.005(4) 0.011(3) -0.010(3)
C68 0.034(4) 0.037(4) 0.049(4) 0.011(3) 0.016(3) -0.002(3)
C69 0.026(3) 0.036(4) 0.021(3) 0.003(3) 0.010(3) 0.008(3)
C70 0.035(4) 0.051(4) 0.024(3) -0.002(3) 0.010(3) 0.019(3)
C71 0.039(4) 0.042(4) 0.027(3) 0.012(3) 0.015(3) 0.020(3)
C72 0.027(3) 0.029(3) 0.024(3) 0.004(3) 0.010(3) 0.010(3)
C73 0.043(4) 0.036(4) 0.046(4) 0.004(3) -0.002(3) 0.018(3)
C74 0.031(4) 0.038(4) 0.083(6) -0.003(4) 0.010(4) 0.011(3)
C75 0.042(4) 0.036(4) 0.074(6) 0.009(4) 0.025(4) 0.007(3)
C76 0.054(4) 0.038(4) 0.047(4) 0.021(3) 0.027(4) 0.011(3)
C77 0.069(5) 0.036(4) 0.025(4) 0.015(3) 0.013(3) 0.012(4)
C78 0.049(4) 0.045(4) 0.024(4) 0.015(3) -0.004(3) 0.010(3)
C79 0.041(4) 0.044(4) 0.036(4) 0.009(3) -0.005(3) 0.003(3)
C80 0.043(4) 0.041(4) 0.028(4) 0.008(3) 0.007(3) -0.006(3)
C81 0.038(3) 0.026(3) 0.022(3) 0.005(3) 0.009(3) 0.007(3)
C82 0.051(4) 0.029(3) 0.021(3) 0.014(3) 0.010(3) 0.015(3)
C83 0.043(4) 0.025(3) 0.049(4) 0.003(3) 0.020(3) 0.009(3)
C84 0.040(4) 0.026(3) 0.033(4) 0.007(3) 0.012(3) 0.014(3)
C85 0.060(6) 0.075(7) 0.102(9) 0.041(7) 0.041(6) 0.027(5)
C86 0.112(9) 0.096(9) 0.129(11) 0.080(8) 0.092(9) 0.077(8)
C87 0.093(7) 0.075(7) 0.080(7) 0.047(6) 0.047(6) 0.056(6)
C88 0.050(5) 0.067(6) 0.053(5) 0.008(4) 0.004(4) 0.020(4)
C89 0.041(4) 0.058(5) 0.073(6) 0.017(5) 0.018(4) 0.002(4)
C90 0.069(6) 0.047(5) 0.079(7) 0.024(5) 0.033(5) 0.020(4)
C91 0.100(7) 0.068(6) 0.053(6) 0.028(5) 0.036(5) 0.041(6)
C92 0.083(6) 0.047(5) 0.043(5) 0.011(4) 0.016(4) 0.032(5)
C93 0.043(4) 0.037(4) 0.058(5) 0.013(4) 0.013(4) 0.018(3)
C94 0.051(4) 0.044(4) 0.048(5) 0.015(4) 0.022(4) 0.016(4)
C95 0.061(5) 0.055(5) 0.062(5) 0.035(4) 0.034(4) 0.040(4)
C96 0.035(4) 0.033(4) 0.057(5) 0.017(4) 0.014(3) 0.013(3)
C97 0.047(4) 0.041(4) 0.048(5) 0.010(4) 0.016(4) 0.008(3)
C98 0.048(5) 0.061(5) 0.043(5) -0.013(4) -0.003(4) 0.007(4)
C99 0.034(4) 0.038(4) 0.085(7) -0.009(4) 0.009(4) 0.002(3)
C100 0.042(5) 0.034(4) 0.116(9) 0.017(5) 0.045(5) -0.005(3)
C101 0.086(7) 0.039(5) 0.128(10) 0.037(6) 0.078(7) 0.022(5)
C102 0.143(10) 0.052(6) 0.072(7) 0.041(5) 0.067(7) 0.049(6)
C103 0.157(11) 0.054(6) 0.049(6) 0.027(5) 0.036(7) 0.035(7)
C104 0.114(8) 0.038(5) 0.058(6) 0.013(4) -0.014(6) 0.005(5)
C105 0.054(4) 0.024(3) 0.042(4) 0.008(3) 0.020(4) 0.008(3)
C106 0.089(6) 0.033(4) 0.070(6) 0.025(4) 0.052(5) 0.030(4)
C107 0.037(4) 0.024(4) 0.065(5) 0.005(3) 0.017(4) 0.004(3)
C108 0.032(3) 0.014(3) 0.052(4) 0.003(3) 0.023(3) -0.002(2)
C109 0.050(4) 0.049(5) 0.043(4) 0.024(4) 0.017(4) 0.015(4)
C110 0.061(5) 0.056(5) 0.032(4) 0.012(4) -0.002(4) 0.026(4)
C111 0.050(4) 0.042(4) 0.034(4) 0.003(3) -0.005(3) 0.011(4)
C112 0.045(4) 0.035(4) 0.070(6) 0.001(4) 0.022(4) -0.002(3)
C113 0.072(6) 0.034(4) 0.093(7) 0.016(5) 0.058(6) 0.014(4)
C114 0.153(11) 0.054(6) 0.064(7) 0.029(5) 0.071(7) 0.057(7)
C115 0.141(11) 0.095(8) 0.025(5) 0.024(5) 0.025(6) 0.071(8)
C116 0.115(8) 0.092(8) 0.026(5) -0.003(5) -0.009(5) 0.071(7)
C117 0.064(5) 0.029(4) 0.028(4) 0.006(3) 0.017(3) 0.017(3)
C118 0.104(7) 0.041(5) 0.049(5) 0.022(4) 0.046(5) 0.039(5)
C119 0.038(4) 0.022(3) 0.042(4) 0.002(3) 0.007(3) 0.007(3)
C120 0.037(3) 0.027(3) 0.027(3) 0.009(3) 0.005(3) 0.013(3)
C121 0.055(6) 0.079(7) 0.074(7) -0.018(6) 0.004(5) 0.015(5)
C122 0.055(6) 0.099(9) 0.098(9) -0.023(7) 0.010(6) 0.009(6)
C123 0.060(6) 0.083(8) 0.113(10) -0.014(7) 0.023(6) 0.020(5)
C124 0.073(7) 0.054(6) 0.098(8) 0.010(6) 0.046(6) 0.010(5)
C125 0.106(8) 0.057(6) 0.064(6) 0.015(5) 0.022(6) 0.041(6)
C126 0.086(8) 0.060(6) 0.093(8) -0.006(6) -0.020(6) 0.037(6)
C127 0.033(5) 0.050(6) 0.163(12) -0.008(7) 0.002(6) 0.013(4)
C128 0.049(5) 0.053(6) 0.108(9) 0.004(6) -0.004(6) 0.026(4)
C129 0.057(5) 0.025(4) 0.077(6) 0.017(4) 0.029(4) 0.017(3)
C130 0.043(4) 0.043(5) 0.072(6) 0.004(4) 0.007(4) 0.023(4)
C131 0.056(5) 0.050(5) 0.064(6) 0.005(4) 0.023(5) 0.009(4)
C132 0.068(5) 0.042(4) 0.044(5) 0.002(4) 0.014(4) 0.031(4)
C133 0.063(5) 0.045(5) 0.049(5) -0.001(4) -0.013(4) 0.029(4)
C134 0.050(5) 0.043(5) 0.089(7) -0.014(5) -0.019(5) 0.027(4)
C135 0.053(5) 0.047(5) 0.074(6) 0.003(4) 0.005(5) 0.021(4)
C136 0.064(5) 0.039(4) 0.052(5) 0.013(4) 0.019(4) 0.015(4)
C137 0.066(5) 0.037(4) 0.030(4) 0.015(3) 0.007(4) 0.016(4)
C138 0.056(5) 0.042(4) 0.028(4) 0.009(3) -0.004(3) 0.005(4)
C139 0.053(5) 0.047(5) 0.043(4) 0.011(4) 0.000(4) 0.012(4)
C140 0.064(5) 0.045(5) 0.040(4) 0.012(4) 0.014(4) 0.016(4)
C141 0.050(4) 0.029(3) 0.020(3) 0.003(3) 0.004(3) 0.020(3)
C142 0.056(4) 0.036(4) 0.022(3) 0.007(3) 0.010(3) 0.020(3)
C143 0.044(4) 0.027(4) 0.049(5) -0.008(3) 0.006(3) 0.016(3)
C144 0.050(4) 0.029(4) 0.029(4) 0.001(3) 0.006(3) 0.019(3)
C145 0.038(4) 0.052(5) 0.061(5) 0.000(4) 0.018(4) -0.006(4)
C146 0.049(5) 0.048(5) 0.082(6) 0.019(5) 0.032(5) 0.007(4)
C147 0.094(7) 0.047(5) 0.071(6) 0.026(4) 0.060(6) 0.031(5)
C148 0.062(5) 0.075(6) 0.027(4) 0.016(4) 0.015(4) 0.045(5)
C149 0.041(4) 0.061(5) 0.033(4) -0.001(4) 0.006(3) 0.021(4)
C150 0.042(4) 0.073(6) 0.043(5) -0.011(4) 0.010(4) -0.002(4)
C151 0.056(5) 0.053(5) 0.053(5) -0.001(4) 0.018(4) -0.013(4)
C152 0.056(5) 0.045(4) 0.043(4) 0.011(4) 0.020(4) 0.001(4)
C153 0.036(3) 0.031(4) 0.029(3) -0.001(3) 0.014(3) 0.009(3)
C154 0.035(4) 0.040(4) 0.030(4) -0.004(3) 0.011(3) 0.008(3)
C155 0.049(4) 0.042(4) 0.041(4) 0.011(3) 0.026(3) 0.018(3)
C156 0.033(3) 0.037(4) 0.034(4) 0.002(3) 0.013(3) 0.014(3)
C157 0.037(4) 0.028(4) 0.042(4) 0.013(3) 0.001(3) 0.004(3)
C158 0.054(4) 0.041(4) 0.032(4) 0.006(3) 0.004(3) 0.012(4)
C159 0.057(5) 0.031(4) 0.040(4) 0.013(3) 0.022(4) 0.008(3)
C160 0.032(3) 0.027(4) 0.054(5) 0.011(3) 0.018(3) -0.002(3)
C161 0.019(3) 0.035(4) 0.063(5) 0.005(4) 0.006(3) -0.004(3)
C162 0.038(4) 0.042(4) 0.044(4) 0.004(3) 0.003(3) 0.009(3)
C163 0.054(5) 0.050(5) 0.043(4) 0.017(4) 0.004(4) 0.018(4)
C164 0.048(4) 0.049(4) 0.039(4) 0.023(3) 0.021(3) 0.014(3)
C165 0.030(3) 0.021(3) 0.034(4) 0.008(3) 0.010(3) 0.005(3)
C166 0.029(3) 0.030(4) 0.039(4) 0.005(3) 0.010(3) 0.005(3)
C167 0.034(3) 0.019(3) 0.034(4) 0.006(3) 0.012(3) 0.008(3)
C168 0.026(3) 0.018(3) 0.035(4) 0.007(3) 0.009(3) 0.003(2)
O1 0.023(2) 0.031(2) 0.021(2) 0.0122(18) 0.0013(17) 0.0008(17)
O2 0.026(2) 0.026(2) 0.025(2) 0.0141(18) 0.0082(17) 0.0032(17)
O3 0.036(2) 0.045(3) 0.026(2) 0.013(2) 0.004(2) -0.005(2)
O4 0.036(2) 0.043(3) 0.017(2) 0.0123(19) 0.0062(18) 0.014(2)
O5 0.027(3) 0.129(5) 0.059(4) 0.060(4) -0.002(2) -0.007(3)
O6 0.075(3) 0.039(3) 0.020(2) 0.008(2) 0.008(2) 0.015(2)
O7 0.060(3) 0.047(3) 0.041(3) 0.013(2) 0.002(2) 0.029(3)
O8 0.053(3) 0.032(3) 0.040(3) 0.014(2) 0.017(2) 0.002(2)
O9 0.076(4) 0.042(3) 0.022(2) 0.007(2) 0.021(2) 0.006(3)
O10 0.036(3) 0.090(4) 0.098(5) 0.071(4) 0.027(3) 0.012(3)
O11 0.036(3) 0.087(4) 0.036(3) 0.011(3) 0.007(2) 0.003(3)
O12 0.064(4) 0.082(4) 0.041(3) 0.002(3) 0.021(3) -0.029(3)
O13 0.085(4) 0.050(3) 0.050(3) -0.008(3) 0.011(3) 0.026(3)
O14 0.044(3) 0.148(6) 0.052(4) 0.051(4) -0.018(3) -0.008(4)
O15 0.183(8) 0.178(8) 0.020(3) 0.021(4) 0.011(4) 0.122(7)
O16 0.137(6) 0.123(6) 0.053(4) 0.067(4) -0.036(4) -0.074(5)
O17 0.020(2) 0.037(3) 0.043(3) 0.018(2) 0.0013(19) 0.0001(18)
O18 0.046(3) 0.035(3) 0.029(2) 0.011(2) 0.017(2) 0.009(2)
O19 0.036(2) 0.022(2) 0.038(3) 0.0132(19) 0.011(2) 0.0063(18)
O20 0.036(2) 0.027(2) 0.018(2) 0.0000(18) 0.0096(18) -0.0020(18)
O21 0.020(2) 0.037(3) 0.060(3) 0.019(2) 0.015(2) 0.0074(18)
O22 0.026(2) 0.035(3) 0.034(3) 0.011(2) -0.0048(19) -0.0025(18)
O23 0.035(2) 0.025(2) 0.038(3) 0.000(2) 0.013(2) -0.0050(18)
O24 0.033(2) 0.033(3) 0.056(3) 0.020(2) 0.011(2) 0.007(2)
O25 0.036(2) 0.028(2) 0.018(2) -0.0003(18) 0.0081(18) -0.0034(18)
O26 0.029(2) 0.022(2) 0.027(2) 0.0106(18) 0.0119(18) 0.0036(17)
O27 0.035(3) 0.062(3) 0.041(3) 0.033(3) -0.001(2) -0.007(2)
O28 0.034(2) 0.041(3) 0.026(2) 0.016(2) 0.0057(19) 0.005(2)
O29 0.183(7) 0.136(6) 0.109(6) -0.051(5) 0.071(6) -0.057(6)
O30 0.216(9) 0.193(8) 0.135(7) -0.014(6) 0.033(6) 0.104(7)
O31 0.304(9) 0.105(6) 0.076(5) 0.003(4) 0.091(6) -0.015(6)
O32 0.073(4) 0.045(3) 0.035(3) 0.005(2) 0.030(3) -0.009(3)
O33 0.024(2) 0.049(3) 0.040(3) 0.023(2) 0.005(2) -0.005(2)
O34 0.039(3) 0.052(3) 0.043(3) 0.033(2) 0.015(2) 0.014(2)
O35 0.108(5) 0.060(4) 0.036(3) 0.023(3) 0.026(3) 0.047(3)
O36 0.057(3) 0.044(3) 0.041(3) 0.019(2) 0.006(2) 0.026(2)
O37 0.057(4) 0.102(5) 0.053(4) 0.037(4) -0.011(3) -0.025(3)
O38 0.071(4) 0.044(3) 0.040(3) 0.000(2) 0.018(3) 0.000(3)
O39 0.035(3) 0.075(4) 0.034(3) 0.023(3) 0.003(2) -0.011(2)
O40 0.053(3) 0.083(4) 0.029(3) 0.014(3) 0.003(2) 0.038(3)
O41 0.041(2) 0.028(2) 0.033(2) 0.0126(19) 0.014(2) 0.0099(19)
O42 0.040(3) 0.025(2) 0.039(3) -0.001(2) 0.010(2) -0.0138(19)
O43 0.029(2) 0.034(2) 0.030(2) 0.014(2) -0.0052(19) -0.0029(19)
O44 0.027(2) 0.041(3) 0.063(3) 0.023(2) 0.021(2) 0.009(2)
O45 0.042(2) 0.024(2) 0.031(2) 0.0016(19) 0.020(2) 0.0004(19)
O46 0.039(2) 0.030(2) 0.056(3) 0.025(2) 0.027(2) 0.014(2)
O47 0.039(3) 0.046(3) 0.050(3) 0.028(2) 0.027(2) 0.023(2)
O48 0.024(2) 0.049(3) 0.056(3) 0.037(3) 0.003(2) 0.002(2)
O49 0.042(3) 0.046(3) 0.034(3) 0.013(2) 0.005(2) 0.012(2)
O50 0.046(3) 0.055(3) 0.025(2) 0.015(2) 0.005(2) 0.010(2)
O51 0.042(3) 0.039(3) 0.051(3) 0.006(2) 0.007(2) 0.007(2)
O52 0.045(3) 0.043(3) 0.048(3) -0.001(2) 0.000(2) -0.001(2)
O53 0.037(3) 0.068(4) 0.044(3) 0.009(3) 0.003(2) 0.007(2)
O54 0.051(3) 0.045(3) 0.035(3) 0.019(2) 0.010(2) 0.014(2)
O55 0.042(3) 0.044(3) 0.039(3) 0.012(2) 0.013(2) 0.006(2)
O56 0.035(2) 0.044(3) 0.041(3) 0.014(2) 0.014(2) 0.011(2)

loop_
_atom_type_symbol
_atom_type_description
_atom_type_scat_dispersion_real
_atom_type_scat_dispersion_imag
_atom_type_scat_source
C C 0.0033 0.0016 'International Tables Vol C Tables 4.2.6.8 and 6.1.1.4'
H H 0.0000 0.0000 'International Tables Vol C Tables 4.2.6.8 and 6.1.1.4'
N N 0.0061 0.0033 'International Tables Vol C Tables 4.2.6.8 and 6.1.1.4'
O O 0.0106 0.0060 'International Tables Vol C Tables 4.2.6.8 and 6.1.1.4'
Mn Mn 0.3368 0.7283 'International Tables Vol C Tables 4.2.6.8 and 6.1.1.4'
S S 0.1246 0.1234 'International Tables Vol C Tables 4.2.6.8 and 6.1.1.4'

loop_
_geom_angle_atom_site_label_1
_geom_angle_atom_site_label_2
_geom_angle_atom_site_label_3
_geom_angle
_geom_angle_site_symmetry_1
_geom_angle_site_symmetry_3
_geom_angle_publ_flag
O50 Mn1 O49 85.30(18) . . ?
O50 Mn1 O52 103.5(2) . . ?
O49 Mn1 O52 79.26(18) . . ?
O50 Mn1 O51 92.70(19) . . ?
O49 Mn1 O51 160.17(18) . . ?
O52 Mn1 O51 82.05(18) . . ?
O50 Mn1 N1 92.35(18) . . ?
O49 Mn1 N1 115.80(18) . . ?
O52 Mn1 N1 159.27(19) . . ?
O51 Mn1 N1 83.97(17) . . ?
O50 Mn1 N2 160.18(19) . . ?
O49 Mn1 N2 89.82(18) . . ?
O52 Mn1 N2 94.40(19) . . ?
O51 Mn1 N2 98.20(19) . . ?
N1 Mn1 N2 72.52(17) . . ?
O53 Mn2 O54 95.1(2) . . ?
O53 Mn2 O56 85.74(18) . . ?
O54 Mn2 O56 93.77(18) . . ?
O53 Mn2 O55 84.62(18) . . ?
O54 Mn2 O55 93.79(18) . . ?
O56 Mn2 O55 168.23(17) . . ?
O53 Mn2 N4 173.3(2) . . ?
O54 Mn2 N4 91.11(19) . . ?
O56 Mn2 N4 96.37(18) . . ?
O55 Mn2 N4 92.49(18) . . ?
O53 Mn2 N3 100.2(2) . . ?
O54 Mn2 N3 164.68(18) . . ?
O56 Mn2 N3 88.57(18) . . ?
O55 Mn2 N3 86.52(18) . . ?
N4 Mn2 N3 73.58(19) . . ?
O18 S1 O17 116.8(3) . . ?
O18 S1 C23 107.9(3) . . ?
O17 S1 C23 109.7(3) . . ?
O18 S1 C1 106.4(3) . . ?
O17 S1 C1 106.7(3) . . ?
C23 S1 C1 109.2(3) . . ?
O19 S2 O20 118.5(3) . . ?
O19 S2 C7 107.4(3) . . ?
O20 S2 C7 108.7(3) . . ?
O19 S2 C5 106.0(3) . . ?
O20 S2 C5 108.4(3) . . ?
C7 S2 C5 107.2(3) . . ?
O22 S3 O21 117.5(3) . . ?
O22 S3 C11 110.1(3) . . ?
O21 S3 C11 107.7(3) . . ?
O22 S3 C13 108.2(3) . . ?
O21 S3 C13 107.6(3) . . ?
C11 S3 C13 104.9(3) . . ?
O24 S4 O23 117.0(3) . . ?
O24 S4 C19 108.3(3) . . ?
O23 S4 C19 110.1(3) . . ?
O24 S4 C17 107.2(3) . . ?
O23 S4 C17 105.3(3) . . ?
C19 S4 C17 108.5(3) . . ?
O6 S5 O7 112.7(3) . . ?
O6 S5 O5 111.2(4) . . ?
O7 S5 O5 114.7(4) . . ?
O6 S5 C3 105.1(3) . . ?
O7 S5 C3 106.5(3) . . ?
O5 S5 C3 105.8(3) . . ?
O8 S6 O10 115.1(3) . . ?
O8 S6 O9 111.9(3) . . ?
O10 S6 O9 111.5(4) . . ?
O8 S6 C9 107.3(3) . . ?
O10 S6 C9 104.5(3) . . ?
O9 S6 C9 105.6(3) . . ?
O12 S7 O11 112.8(4) . . ?
O12 S7 O13 115.0(4) . . ?
O11 S7 O13 110.5(3) . . ?
O12 S7 C15 106.9(3) . . ?
O11 S7 C15 106.4(3) . . ?
O13 S7 C15 104.5(3) . . ?
O15 S8 O14 112.5(5) . . ?
O15 S8 O16 112.2(6) . . ?
O14 S8 O16 112.4(5) . . ?
O15 S8 C21 105.3(3) . . ?
O14 S8 C21 106.9(3) . . ?
O16 S8 C21 107.0(3) . . ?
O41 S9 O42 117.3(3) . . ?
O41 S9 C47 108.5(3) . . ?
O42 S9 C47 108.9(3) . . ?
O41 S9 C25 106.8(3) . . ?
O42 S9 C25 105.2(3) . . ?
C47 S9 C25 110.0(3) . . ?
O43 S10 O44 118.7(3) . . ?
O43 S10 C31 109.7(3) . . ?
O44 S10 C31 107.0(3) . . ?
O43 S10 C29 108.5(3) . . ?
O44 S10 C29 106.7(3) . . ?
C31 S10 C29 105.4(3) . . ?
O46 S11 O45 118.1(3) . . ?
O46 S11 C37 107.9(3) . . ?
O45 S11 C37 105.9(3) . . ?
O46 S11 C35 108.2(3) . . ?
O45 S11 C35 108.3(3) . . ?
C37 S11 C35 108.2(3) . . ?
O48 S12 O47 116.5(3) . . ?
O48 S12 C41 105.5(3) . . ?
O47 S12 C41 108.9(3) . . ?
O48 S12 C43 108.6(3) . . ?
O47 S12 C43 108.5(3) . . ?
C41 S12 C43 108.6(3) . . ?
O31 S13 O29 124.3(7) . . ?
O31 S13 O30 104.5(9) . . ?
O29 S13 O30 100.0(8) . . ?
O31 S13 C27 110.1(4) . . ?
O29 S13 C27 110.5(4) . . ?
O30 S13 C27 105.1(5) . . ?
O34 S14 O32 113.3(3) . . ?
O34 S14 O33 112.9(3) . . ?
O32 S14 O33 112.0(3) . . ?
O34 S14 C33 106.5(3) . . ?
O32 S14 C33 105.6(3) . . ?
O33 S14 C33 105.9(3) . . ?
O35 S15 O36 112.8(3) . . ?
O35 S15 O37 113.1(4) . . ?
O36 S15 O37 111.4(4) . . ?
O35 S15 C39 107.1(3) . . ?
O36 S15 C39 106.4(3) . . ?
O37 S15 C39 105.4(3) . . ?
O38 S16 O40 112.6(3) . . ?
O38 S16 O39 112.1(3) . . ?
O40 S16 O39 112.1(3) . . ?
O38 S16 C45 108.0(3) . . ?
O40 S16 C45 105.7(3) . . ?
O39 S16 C45 105.9(3) . . ?
C49 N1 C60 117.8(5) . . ?
C49 N1 Mn1 125.2(4) . . ?
C60 N1 Mn1 116.8(4) . . ?
C56 N2 C57 118.1(6) . . ?
C56 N2 Mn1 126.3(4) . . ?
C57 N2 Mn1 115.6(4) . . ?
C61 N3 C72 117.2(6) . . ?
C61 N3 Mn2 127.7(4) . . ?
C72 N3 Mn2 115.1(4) . . ?
C68 N4 C69 117.6(6) . . ?
C68 N4 Mn2 125.9(5) . . ?
C69 N4 Mn2 116.4(4) . . ?
C73 N5 C84 116.6(6) . . ?
C80 N6 C81 123.0(6) . . ?
C80 N6 H6A 118.5 . . ?
C81 N6 H6A 118.5 . . ?
C85 N7 C96 122.6(9) . . ?
C85 N7 H7A 118.7 . . ?
C96 N7 H7A 118.7 . . ?
C92 N8 C93 115.4(7) . . ?
C97 N9 C108 124.5(6) . . ?
C97 N9 H9A 117.8 . . ?
C108 N9 H9A 117.8 . . ?
C105 N10 C104 115.8(8) . . ?
C109 N11 C120 122.6(6) . . ?
C109 N11 H11H 118.7 . . ?
C120 N11 H11H 118.7 . . ?
C116 N12 C117 116.0(9) . . ?
C121 N13 C132 113.0(9) . . ?
C128 N14 C129 120.4(10) . . ?
C128 N14 H14H 119.8 . . ?
C129 N14 H14H 119.8 . . ?
C133 N15 C144 115.5(8) . . ?
C140 N16 C141 123.4(6) . . ?
C140 N16 H16G 118.3 . . ?
C141 N16 H16G 118.3 . . ?
C145 N17 C156 123.6(7) . . ?
C145 N17 H17A 118.2 . . ?
C156 N17 H17A 118.2 . . ?
C152 N18 C153 116.3(6) . . ?
C157 N19 C168 117.0(6) . . ?
C164 N20 C165 123.9(6) . . ?
C164 N20 H20B 118.1 . . ?
C165 N20 H20B 118.1 . . ?
C2 C1 C6 121.2(5) . . ?
C2 C1 S1 117.1(4) . . ?
C6 C1 S1 121.1(4) . . ?
C1 C2 C3 120.0(5) . . ?
C1 C2 H2A 120.0 . . ?
C3 C2 H2A 120.0 . . ?
C4 C3 C2 120.2(5) . . ?
C4 C3 S5 120.7(5) . . ?
C2 C3 S5 119.0(4) . . ?
C5 C4 C3 120.9(6) . . ?
C5 C4 H4A 119.6 . . ?
C3 C4 H4A 119.6 . . ?
C4 C5 C6 120.3(5) . . ?
C4 C5 S2 117.8(4) . . ?
C6 C5 S2 121.3(4) . . ?
O1 C6 C1 119.4(5) . . ?
O1 C6 C5 123.3(5) . . ?
C1 C6 C5 117.3(5) . . ?
C8 C7 C12 122.5(5) . . ?
C8 C7 S2 117.9(4) . . ?
C12 C7 S2 119.6(4) . . ?
C7 C8 C9 119.9(5) . . ?
C7 C8 H8A 120.0 . . ?
C9 C8 H8A 120.0 . . ?
C10 C9 C8 119.6(5) . . ?
C10 C9 S6 119.2(4) . . ?
C8 C9 S6 121.0(4) . . ?
C11 C10 C9 120.1(5) . . ?
C11 C10 H10A 119.9 . . ?
C9 C10 H10A 119.9 . . ?
C10 C11 C12 123.8(5) . . ?
C10 C11 S3 117.7(4) . . ?
C12 C11 S3 118.4(4) . . ?
O2 C12 C7 124.2(5) . . ?
O2 C12 C11 121.9(5) . . ?
C7 C12 C11 113.9(5) . . ?
C14 C13 C18 120.8(5) . . ?
C14 C13 S3 117.0(5) . . ?
C18 C13 S3 122.2(5) . . ?
C15 C14 C13 120.6(6) . . ?
C15 C14 H14A 119.7 . . ?
C13 C14 H14A 119.7 . . ?
C14 C15 C16 119.5(6) . . ?
C14 C15 S7 121.5(5) . . ?
C16 C15 S7 118.9(5) . . ?
C17 C16 C15 120.6(5) . . ?
C17 C16 H16A 119.7 . . ?
C15 C16 H16A 119.7 . . ?
C16 C17 C18 120.8(6) . . ?
C16 C17 S4 117.7(4) . . ?
C18 C17 S4 121.1(5) . . ?
O3 C18 C13 123.8(5) . . ?
O3 C18 C17 118.6(5) . . ?
C13 C18 C17 117.6(5) . . ?
C20 C19 C24 123.6(6) . . ?
C20 C19 S4 117.2(5) . . ?
C24 C19 S4 119.1(4) . . ?
C19 C20 C21 120.1(6) . . ?
C19 C20 H20A 119.9 . . ?
C21 C20 H20A 119.9 . . ?
C22 C21 C20 118.7(6) . . ?
C22 C21 S8 120.6(5) . . ?
C20 C21 S8 120.6(5) . . ?
C23 C22 C21 120.1(6) . . ?
C23 C22 H22A 119.9 . . ?
C21 C22 H22A 119.9 . . ?
C22 C23 C24 124.0(5) . . ?
C22 C23 S1 117.1(5) . . ?
C24 C23 S1 118.9(4) . . ?
O4 C24 C23 123.9(5) . . ?
O4 C24 C19 122.8(5) . . ?
C23 C24 C19 113.3(5) . . ?
C26 C25 C30 121.4(5) . . ?
C26 C25 S9 116.0(4) . . ?
C30 C25 S9 122.3(4) . . ?
C27 C26 C25 119.1(5) . . ?
C27 C26 H26A 120.5 . . ?
C25 C26 H26A 120.5 . . ?
C28 C27 C26 121.0(5) . . ?
C28 C27 S13 120.8(5) . . ?
C26 C27 S13 118.1(4) . . ?
C27 C28 C29 119.7(6) . . ?
C27 C28 H28A 120.2 . . ?
C29 C28 H28A 120.2 . . ?
C28 C29 C30 121.2(5) . . ?
C28 C29 S10 116.7(5) . . ?
C30 C29 S10 122.0(4) . . ?
O25 C30 C29 124.3(5) . . ?
O25 C30 C25 118.3(5) . . ?
C29 C30 C25 117.4(5) . . ?
C32 C31 C36 122.4(5) . . ?
C32 C31 S10 118.2(4) . . ?
C36 C31 S10 119.4(4) . . ?
C31 C32 C33 120.7(5) . . ?
C31 C32 H32A 119.7 . . ?
C33 C32 H32A 119.7 . . ?
C34 C33 C32 119.8(5) . . ?
C34 C33 S14 121.1(5) . . ?
C32 C33 S14 119.0(5) . . ?
C33 C34 C35 118.8(5) . . ?
C33 C34 H34A 120.6 . . ?
C35 C34 H34A 120.6 . . ?
C34 C35 C36 124.2(5) . . ?
C34 C35 S11 117.7(4) . . ?
C36 C35 S11 117.9(4) . . ?
O26 C36 C35 122.5(5) . . ?
O26 C36 C31 123.4(5) . . ?
C35 C36 C31 114.0(5) . . ?
C42 C37 C38 121.0(5) . . ?
C42 C37 S11 121.3(5) . . ?
C38 C37 S11 117.4(4) . . ?
C39 C38 C37 120.0(6) . . ?
C39 C38 H38A 120.0 . . ?
C37 C38 H38A 120.0 . . ?
C38 C39 C40 119.6(6) . . ?
C38 C39 S15 119.7(5) . . ?
C40 C39 S15 120.7(5) . . ?
C39 C40 C41 120.3(6) . . ?
C39 C40 H40A 119.8 . . ?
C41 C40 H40A 119.8 . . ?
C40 C41 C42 121.1(6) . . ?
C40 C41 S12 117.2(4) . . ?
C42 C41 S12 121.3(5) . . ?
O27 C42 C37 124.2(6) . . ?
O27 C42 C41 118.1(6) . . ?
C37 C42 C41 117.6(6) . . ?
C44 C43 C48 123.9(5) . . ?
C44 C43 S12 117.0(5) . . ?
C48 C43 S12 118.9(5) . . ?
C45 C44 C43 120.0(6) . . ?
C45 C44 H44A 120.0 . . ?
C43 C44 H44A 120.0 . . ?
C44 C45 C46 119.2(6) . . ?
C44 C45 S16 120.7(5) . . ?
C46 C45 S16 120.1(5) . . ?
C45 C46 C47 121.0(5) . . ?
C45 C46 H46A 119.5 . . ?
C47 C46 H46A 119.5 . . ?
C46 C47 C48 122.4(5) . . ?
C46 C47 S9 116.8(4) . . ?
C48 C47 S9 120.5(5) . . ?
O28 C48 C47 123.2(6) . . ?
O28 C48 C43 123.4(6) . . ?
C47 C48 C43 113.3(5) . . ?
N1 C49 C50 122.8(6) . . ?
N1 C49 H49A 118.6 . . ?
C50 C49 H49A 118.6 . . ?
C51 C50 C49 119.2(6) . . ?
C51 C50 H50A 120.4 . . ?
C49 C50 H50A 120.4 . . ?
C50 C51 C59 119.3(6) . . ?
C50 C51 H51A 120.4 . . ?
C59 C51 H51A 120.4 . . ?
C53 C52 C59 121.4(6) . . ?
C53 C52 H52A 119.3 . . ?
C59 C52 H52A 119.3 . . ?
C52 C53 C58 120.6(7) . . ?
C52 C53 H53A 119.7 . . ?
C58 C53 H53A 119.7 . . ?
C55 C54 C58 119.7(7) . . ?
C55 C54 H54A 120.2 . . ?
C58 C54 H54A 120.2 . . ?
C54 C55 C56 119.7(7) . . ?
C54 C55 H55A 120.1 . . ?
C56 C55 H55A 120.1 . . ?
N2 C56 C55 123.0(7) . . ?
N2 C56 H56A 118.5 . . ?
C55 C56 H56A 118.5 . . ?
N2 C57 C58 122.9(6) . . ?
N2 C57 C60 118.0(5) . . ?
C58 C57 C60 119.1(6) . . ?
C57 C58 C54 116.4(6) . . ?
C57 C58 C53 119.9(6) . . ?
C54 C58 C53 123.6(7) . . ?
C60 C59 C51 117.9(7) . . ?
C60 C59 C52 118.5(6) . . ?
C51 C59 C52 123.6(6) . . ?
N1 C60 C59 123.0(6) . . ?
N1 C60 C57 116.8(5) . . ?
C59 C60 C57 120.3(6) . . ?
N3 C61 C62 123.5(7) . . ?
N3 C61 H61A 118.2 . . ?
C62 C61 H61A 118.2 . . ?
C63 C62 C61 119.3(7) . . ?
C63 C62 H62A 120.3 . . ?
C61 C62 H62A 120.3 . . ?
C62 C63 C71 119.7(7) . . ?
C62 C63 H63A 120.1 . . ?
C71 C63 H63A 120.1 . . ?
C65 C64 C71 122.5(7) . . ?
C65 C64 H64A 118.8 . . ?
C71 C64 H64A 118.8 . . ?
C64 C65 C70 121.8(6) . . ?
C64 C65 H65A 119.1 . . ?
C70 C65 H65A 119.1 . . ?
C67 C66 C70 120.1(6) . . ?
C67 C66 H66A 119.9 . . ?
C70 C66 H66A 119.9 . . ?
C66 C67 C68 120.9(7) . . ?
C66 C67 H67A 119.5 . . ?
C68 C67 H67A 119.5 . . ?
N4 C68 C67 121.2(7) . . ?
N4 C68 H68A 119.4 . . ?
C67 C68 H68A 119.4 . . ?
N4 C69 C70 123.4(6) . . ?
N4 C69 C72 117.7(5) . . ?
C70 C69 C72 118.9(6) . . ?
C66 C70 C69 116.7(7) . . ?
C66 C70 C65 124.5(6) . . ?
C69 C70 C65 118.8(7) . . ?
C63 C71 C72 117.2(6) . . ?
C63 C71 C64 124.6(7) . . ?
C72 C71 C64 118.1(6) . . ?
N3 C72 C71 123.0(6) . . ?
N3 C72 C69 117.2(5) . . ?
C71 C72 C69 119.8(6) . . ?
N5 C73 C74 123.1(7) . . ?
N5 C73 H73A 118.4 . . ?
C74 C73 H73A 118.4 . . ?
C75 C74 C73 119.5(7) . . ?
C75 C74 H74A 120.2 . . ?
C73 C74 H74A 120.2 . . ?
C74 C75 C83 119.5(8) . . ?
C74 C75 H75A 120.2 . . ?
C83 C75 H75A 120.2 . . ?
C77 C76 C83 121.7(7) . . ?
C77 C76 H76A 119.2 . . ?
C83 C76 H76A 119.2 . . ?
C76 C77 C82 121.1(6) . . ?
C76 C77 H77A 119.5 . . ?
C82 C77 H77A 119.5 . . ?
C79 C78 C82 120.6(6) . . ?
C79 C78 H78A 119.7 . . ?
C82 C78 H78A 119.7 . . ?
C78 C79 C80 120.0(6) . . ?
C78 C79 H79A 120.0 . . ?
C80 C79 H79A 120.0 . . ?
N6 C80 C79 119.8(7) . . ?
N6 C80 H80A 120.1 . . ?
C79 C80 H80A 120.1 . . ?
N6 C81 C82 119.0(6) . . ?
N6 C81 C84 119.3(6) . . ?
C82 C81 C84 121.7(6) . . ?
C81 C82 C78 117.5(6) . . ?
C81 C82 C77 118.2(6) . . ?
C78 C82 C77 124.2(6) . . ?
C75 C83 C84 116.8(7) . . ?
C75 C83 C76 122.9(7) . . ?
C84 C83 C76 120.3(6) . . ?
N5 C84 C83 124.5(6) . . ?
N5 C84 C81 118.5(6) . . ?
C83 C84 C81 117.0(6) . . ?
N7 C85 C86 121.9(10) . . ?
N7 C85 H85A 119.1 . . ?
C86 C85 H85A 119.1 . . ?
C85 C86 C87 118.6(10) . . ?
C85 C86 H86A 120.7 . . ?
C87 C86 H86A 120.7 . . ?
C86 C87 C95 119.8(10) . . ?
C86 C87 H87A 120.1 . . ?
C95 C87 H87A 120.1 . . ?
C89 C88 C95 119.3(8) . . ?
C89 C88 H88A 120.3 . . ?
C95 C88 H88A 120.3 . . ?
C88 C89 C94 121.9(8) . . ?
C88 C89 H89A 119.1 . . ?
C94 C89 H89A 119.1 . . ?
C91 C90 C94 120.9(9) . . ?
C91 C90 H90A 119.6 . . ?
C94 C90 H90A 119.6 . . ?
C90 C91 C92 118.0(9) . . ?
C90 C91 H91A 121.0 . . ?
C92 C91 H91A 121.0 . . ?
N8 C92 C91 125.1(8) . . ?
N8 C92 H92A 117.4 . . ?
C91 C92 H92A 117.4 . . ?
C94 C93 N8 123.2(8) . . ?
C94 C93 C96 119.4(7) . . ?
N8 C93 C96 117.4(7) . . ?
C93 C94 C90 117.5(8) . . ?
C93 C94 C89 119.3(7) . . ?
C90 C94 C89 123.2(8) . . ?
C96 C95 C87 119.8(9) . . ?
C96 C95 C88 117.3(7) . . ?
C87 C95 C88 122.9(9) . . ?
C95 C96 N7 117.3(8) . . ?
C95 C96 C93 122.6(7) . . ?
N7 C96 C93 120.1(7) . . ?
N9 C97 C98 119.4(7) . . ?
N9 C97 H97A 120.3 . . ?
C98 C97 H97A 120.3 . . ?
C99 C98 C97 118.6(8) . . ?
C99 C98 H98A 120.7 . . ?
C97 C98 H98A 120.7 . . ?
C98 C99 C107 122.2(7) . . ?
C98 C99 H99A 118.9 . . ?
C107 C99 H99A 118.9 . . ?
C101 C100 C107 122.2(8) . . ?
C101 C100 H10B 118.9 . . ?
C107 C100 H10B 118.9 . . ?
C100 C101 C106 121.9(8) . . ?
C100 C101 H10C 119.1 . . ?
C106 C101 H10C 119.1 . . ?
C103 C102 C106 120.1(9) . . ?
C103 C102 H10D 119.9 . . ?
C106 C102 H10D 119.9 . . ?
C102 C103 C104 119.0(10) . . ?
C102 C103 H10E 120.5 . . ?
C104 C103 H10E 120.5 . . ?
N10 C104 C103 124.5(10) . . ?
N10 C104 H10F 117.7 . . ?
C103 C104 H10F 117.7 . . ?
N10 C105 C108 117.7(6) . . ?
N10 C105 C106 123.8(7) . . ?
C108 C105 C106 118.5(7) . . ?
C102 C106 C105 116.7(9) . . ?
C102 C106 C101 125.7(9) . . ?
C105 C106 C101 117.6(8) . . ?
C99 C107 C108 117.7(7) . . ?
C99 C107 C100 124.9(8) . . ?
C108 C107 C100 117.4(8) . . ?
N9 C108 C105 119.9(6) . . ?
N9 C108 C107 117.7(6) . . ?
C105 C108 C107 122.4(6) . . ?
N11 C109 C110 120.7(7) . . ?
N11 C109 H10H 119.6 . . ?
C110 C109 H10H 119.6 . . ?
C109 C110 C111 119.0(7) . . ?
C109 C110 H11A 120.5 . . ?
C111 C110 H11A 120.5 . . ?
C110 C111 C119 119.9(7) . . ?
C110 C111 H11B 120.1 . . ?
C119 C111 H11B 120.1 . . ?
C113 C112 C119 120.9(7) . . ?
C113 C112 H11C 119.6 . . ?
C119 C112 H11C 119.6 . . ?
C112 C113 C118 121.9(8) . . ?
C112 C113 H11D 119.1 . . ?
C118 C113 H11D 119.1 . . ?
C115 C114 C118 118.9(10) . . ?
C115 C114 H11E 120.6 . . ?
C118 C114 H11E 120.6 . . ?
C114 C115 C116 121.4(9) . . ?
C114 C115 H11F 119.3 . . ?
C116 C115 H11F 119.3 . . ?
N12 C116 C115 122.6(10) . . ?
N12 C116 H11G 118.7 . . ?
C115 C116 H11G 118.7 . . ?
N12 C117 C118 125.0(7) . . ?
N12 C117 C120 116.9(6) . . ?
C118 C117 C120 118.0(7) . . ?
C117 C118 C114 116.1(9) . . ?
C117 C118 C113 119.7(8) . . ?
C114 C118 C113 124.2(9) . . ?
C111 C119 C120 119.7(7) . . ?
C111 C119 C112 123.1(7) . . ?
C120 C119 C112 117.2(7) . . ?
N11 C120 C119 118.1(6) . . ?
N11 C120 C117 119.5(6) . . ?
C119 C120 C117 122.3(6) . . ?
C122 C121 N13 127.0(12) . . ?
C122 C121 H12A 116.5 . . ?
N13 C121 H12A 116.5 . . ?
C121 C122 C123 118.3(11) . . ?
C121 C122 H12B 120.8 . . ?
C123 C122 H12B 120.8 . . ?
C131 C123 C122 118.2(12) . . ?
C131 C123 H12C 120.9 . . ?
C122 C123 H12C 120.9 . . ?
C125 C124 C131 123.5(10) . . ?
C125 C124 H12E 118.2 . . ?
C131 C124 H12E 118.2 . . ?
C124 C125 C130 118.7(9) . . ?
C124 C125 H12F 120.7 . . ?
C130 C125 H12F 120.7 . . ?
C130 C126 C127 121.4(11) . . ?
C130 C126 H12G 119.3 . . ?
C127 C126 H12G 119.3 . . ?
C128 C127 C126 116.7(9) . . ?
C128 C127 H12H 121.6 . . ?
C126 C127 H12H 121.6 . . ?
N14 C128 C127 124.8(11) . . ?
N14 C128 H12I 117.6 . . ?
C127 C128 H12I 117.6 . . ?
N14 C129 C132 120.0(8) . . ?
N14 C129 C130 119.8(8) . . ?
C132 C129 C130 120.2(7) . . ?
C126 C130 C129 116.8(10) . . ?
C126 C130 C125 125.8(10) . . ?
C129 C130 C125 117.4(7) . . ?
C124 C131 C132 121.8(9) . . ?
C124 C131 C123 120.0(10) . . ?
C132 C131 C123 118.0(10) . . ?
C131 C132 N13 125.3(8) . . ?
C131 C132 C129 118.3(8) . . ?
N13 C132 C129 116.4(8) . . ?
N15 C133 C134 123.5(8) . . ?
N15 C133 H13A 118.3 . . ?
C134 C133 H13A 118.3 . . ?
C135 C134 C133 120.2(8) . . ?
C135 C134 H13B 119.9 . . ?
C133 C134 H13B 119.9 . . ?
C134 C135 C143 118.2(9) . . ?
C134 C135 H13C 120.9 . . ?
C143 C135 H13C 120.9 . . ?
C137 C136 C143 122.4(8) . . ?
C137 C136 H13D 118.8 . . ?
C143 C136 H13D 118.8 . . ?
C136 C137 C142 119.8(7) . . ?
C136 C137 H13E 120.1 . . ?
C142 C137 H13E 120.1 . . ?
C139 C138 C142 122.1(7) . . ?
C139 C138 H13F 119.0 . . ?
C142 C138 H13F 119.0 . . ?
C138 C139 C140 118.0(7) . . ?
C138 C139 H13G 121.0 . . ?
C140 C139 H13G 121.0 . . ?
N16 C140 C139 120.2(8) . . ?
N16 C140 H14B 119.9 . . ?
C139 C140 H14B 119.9 . . ?
N16 C141 C142 117.9(6) . . ?
N16 C141 C144 120.1(6) . . ?
C142 C141 C144 122.0(7) . . ?
C138 C142 C141 118.4(7) . . ?
C138 C142 C137 123.7(6) . . ?
C141 C142 C137 117.9(6) . . ?
C144 C143 C135 118.3(8) . . ?
C144 C143 C136 119.4(7) . . ?
C135 C143 C136 122.4(8) . . ?
N15 C144 C143 124.4(7) . . ?
N15 C144 C141 117.1(7) . . ?
C143 C144 C141 118.5(6) . . ?
N17 C145 C146 120.9(8) . . ?
N17 C145 H14C 119.5 . . ?
C146 C145 H14C 119.5 . . ?
C147 C146 C145 119.0(8) . . ?
C147 C146 H14D 120.5 . . ?
C145 C146 H14D 120.5 . . ?
C146 C147 C155 119.8(8) . . ?
C146 C147 H14E 120.1 . . ?
C155 C147 H14E 120.1 . . ?
C149 C148 C155 119.8(7) . . ?
C149 C148 H14F 120.1 . . ?
C155 C148 H14F 120.1 . . ?
C148 C149 C154 121.4(7) . . ?
C148 C149 H14G 119.3 . . ?
C154 C149 H14G 119.3 . . ?
C151 C150 C154 119.9(7) . . ?
C151 C150 H15A 120.0 . . ?
C154 C150 H15A 120.0 . . ?
C150 C151 C152 119.1(8) . . ?
C150 C151 H15B 120.5 . . ?
C152 C151 H15B 120.5 . . ?
N18 C152 C151 124.8(8) . . ?
N18 C152 H15C 117.6 . . ?
C151 C152 H15C 117.6 . . ?
N18 C153 C154 124.1(6) . . ?
N18 C153 C156 117.9(6) . . ?
C154 C153 C156 118.0(6) . . ?
C153 C154 C150 115.8(7) . . ?
C153 C154 C149 119.5(7) . . ?
C150 C154 C149 124.7(7) . . ?
C156 C155 C148 119.5(7) . . ?
C156 C155 C147 118.2(7) . . ?
C148 C155 C147 122.3(8) . . ?
N17 C156 C155 118.5(6) . . ?
N17 C156 C153 119.8(6) . . ?
C155 C156 C153 121.7(6) . . ?
N19 C157 C158 124.1(6) . . ?
N19 C157 H15D 118.0 . . ?
C158 C157 H15D 118.0 . . ?
C159 C158 C157 119.3(7) . . ?
C159 C158 H15E 120.3 . . ?
C157 C158 H15E 120.3 . . ?
C158 C159 C167 118.1(7) . . ?
C158 C159 H15F 121.0 . . ?
C167 C159 H15F 121.0 . . ?
C161 C160 C167 121.3(6) . . ?
C161 C160 H16E 119.4 . . ?
C167 C160 H16E 119.4 . . ?
C160 C161 C166 121.1(6) . . ?
C160 C161 H16B 119.4 . . ?
C166 C161 H16B 119.4 . . ?
C163 C162 C166 120.8(7) . . ?
C163 C162 H16C 119.6 . . ?
C166 C162 H16C 119.6 . . ?
C162 C163 C164 119.6(7) . . ?
C162 C163 H16D 120.2 . . ?
C164 C163 H16D 120.2 . . ?
N20 C164 C163 118.8(7) . . ?
N20 C164 H16F 120.6 . . ?
C163 C164 H16F 120.6 . . ?
N20 C165 C168 119.7(5) . . ?
N20 C165 C166 118.8(6) . . ?
C168 C165 C166 121.4(6) . . ?
C162 C166 C165 118.1(6) . . ?
C162 C166 C161 124.3(6) . . ?
C165 C166 C161 117.6(6) . . ?
C168 C167 C159 118.3(6) . . ?
C168 C167 C160 119.3(6) . . ?
C159 C167 C160 122.4(6) . . ?
N19 C168 C167 123.1(6) . . ?
N19 C168 C165 117.7(6) . . ?
C167 C168 C165 119.2(5) . . ?

loop_
_geom_bond_atom_site_label_1
_geom_bond_atom_site_label_2
_geom_bond_distance
_geom_bond_site_symmetry_2
_geom_bond_publ_flag
Mn1 O50 2.145(5) . ?
Mn1 O49 2.188(5) . ?
Mn1 O52 2.211(5) . ?
Mn1 O51 2.247(5) . ?
Mn1 N1 2.263(5) . ?
Mn1 N2 2.297(5) . ?
Mn2 O53 2.143(5) . ?
Mn2 O54 2.178(5) . ?
Mn2 O56 2.194(5) . ?
Mn2 O55 2.215(5) . ?
Mn2 N4 2.243(5) . ?
Mn2 N3 2.276(5) . ?
S1 O18 1.441(5) . ?
S1 O17 1.442(4) . ?
S1 C23 1.755(6) . ?
S1 C1 1.779(6) . ?
S2 O19 1.437(4) . ?
S2 O20 1.446(4) . ?
S2 C7 1.747(6) . ?
S2 C5 1.781(5) . ?
S3 O22 1.432(5) . ?
S3 O21 1.435(5) . ?
S3 C11 1.767(6) . ?
S3 C13 1.769(6) . ?
S4 O24 1.446(5) . ?
S4 O23 1.448(4) . ?
S4 C19 1.737(6) . ?
S4 C17 1.767(6) . ?
S5 O6 1.448(5) . ?
S5 O7 1.449(5) . ?
S5 O5 1.453(5) . ?
S5 C3 1.789(6) . ?
S6 O8 1.431(5) . ?
S6 O10 1.443(5) . ?
S6 O9 1.461(5) . ?
S6 C9 1.767(6) . ?
S7 O12 1.434(5) . ?
S7 O11 1.444(5) . ?
S7 O13 1.453(6) . ?
S7 C15 1.778(6) . ?
S8 O15 1.396(7) . ?
S8 O14 1.417(6) . ?
S8 O16 1.422(6) . ?
S8 C21 1.759(6) . ?
S9 O41 1.436(4) . ?
S9 O42 1.445(4) . ?
S9 C47 1.741(6) . ?
S9 C25 1.759(6) . ?
S10 O43 1.438(4) . ?
S10 O44 1.440(5) . ?
S10 C31 1.744(6) . ?
S10 C29 1.781(6) . ?
S11 O46 1.436(4) . ?
S11 O45 1.448(4) . ?
S11 C37 1.761(6) . ?
S11 C35 1.764(6) . ?
S12 O48 1.440(5) . ?
S12 O47 1.447(5) . ?
S12 C41 1.752(6) . ?
S12 C43 1.766(6) . ?
S13 O31 1.296(9) . ?
S13 O29 1.330(9) . ?
S13 O30 1.410(11) . ?
S13 C27 1.776(6) . ?
S14 O34 1.439(5) . ?
S14 O32 1.450(5) . ?
S14 O33 1.464(4) . ?
S14 C33 1.765(6) . ?
S15 O35 1.421(5) . ?
S15 O36 1.444(5) . ?
S15 O37 1.455(6) . ?
S15 C39 1.767(6) . ?
S16 O38 1.434(5) . ?
S16 O40 1.452(5) . ?
S16 O39 1.452(5) . ?
S16 C45 1.768(6) . ?
N1 C49 1.316(7) . ?
N1 C60 1.361(8) . ?
N2 C56 1.316(8) . ?
N2 C57 1.346(8) . ?
N3 C61 1.328(8) . ?
N3 C72 1.367(7) . ?
N4 C68 1.348(8) . ?
N4 C69 1.353(8) . ?
N5 C73 1.332(9) . ?
N5 C84 1.355(8) . ?
N6 C80 1.330(8) . ?
N6 C81 1.358(8) . ?
N6 H6A 0.8800 . ?
N7 C85 1.318(12) . ?
N7 C96 1.372(9) . ?
N7 H7A 0.8800 . ?
N8 C92 1.314(10) . ?
N8 C93 1.395(10) . ?
N9 C97 1.323(9) . ?
N9 C108 1.367(8) . ?
N9 H9A 0.8800 . ?
N10 C105 1.333(9) . ?
N10 C104 1.342(10) . ?
N11 C109 1.328(9) . ?
N11 C120 1.356(8) . ?
N11 H11H 0.8800 . ?
N12 C116 1.322(11) . ?
N12 C117 1.377(9) . ?
N13 C121 1.353(11) . ?
N13 C132 1.376(11) . ?
N14 C128 1.288(10) . ?
N14 C129 1.355(10) . ?
N14 H14H 0.8800 . ?
N15 C133 1.328(10) . ?
N15 C144 1.354(9) . ?
N16 C140 1.311(9) . ?
N16 C141 1.362(9) . ?
N16 H16G 0.8800 . ?
N17 C145 1.320(9) . ?
N17 C156 1.356(8) . ?
N17 H17A 0.8800 . ?
N18 C152 1.322(9) . ?
N18 C153 1.357(8) . ?
N19 C157 1.317(8) . ?
N19 C168 1.382(7) . ?
N20 C164 1.334(8) . ?
N20 C165 1.350(8) . ?
N20 H20B 0.8800 . ?
C1 C2 1.371(8) . ?
C1 C6 1.410(8) . ?
C2 C3 1.379(8) . ?
C2 H2A 0.9500 . ?
C3 C4 1.376(8) . ?
C4 C5 1.370(8) . ?
C4 H4A 0.9500 . ?
C5 C6 1.417(8) . ?
C6 O1 1.341(7) . ?
C7 C8 1.394(8) . ?
C7 C12 1.431(8) . ?
C8 C9 1.402(8) . ?
C8 H8A 0.9500 . ?
C9 C10 1.385(8) . ?
C10 C11 1.370(8) . ?
C10 H10A 0.9500 . ?
C11 C12 1.433(8) . ?
C12 O2 1.287(7) . ?
C13 C14 1.394(9) . ?
C13 C18 1.416(8) . ?
C14 C15 1.380(8) . ?
C14 H14A 0.9500 . ?
C15 C16 1.403(9) . ?
C16 C17 1.379(9) . ?
C16 H16A 0.9500 . ?
C17 C18 1.416(8) . ?
C18 O3 1.338(7) . ?
C19 C20 1.378(8) . ?
C19 C24 1.434(8) . ?
C20 C21 1.404(9) . ?
C20 H20A 0.9500 . ?
C21 C22 1.401(8) . ?
C22 C23 1.375(8) . ?
C22 H22A 0.9500 . ?
C23 C24 1.427(8) . ?
C24 O4 1.271(7) . ?
C25 C26 1.395(8) . ?
C25 C30 1.411(8) . ?
C26 C27 1.392(9) . ?
C26 H26A 0.9500 . ?
C27 C28 1.377(8) . ?
C28 C29 1.398(8) . ?
C28 H28A 0.9500 . ?
C29 C30 1.406(8) . ?
C30 O25 1.319(7) . ?
C31 C32 1.385(8) . ?
C31 C36 1.432(8) . ?
C32 C33 1.404(8) . ?
C32 H32A 0.9500 . ?
C33 C34 1.382(8) . ?
C34 C35 1.402(8) . ?
C34 H34A 0.9500 . ?
C35 C36 1.422(8) . ?
C36 O26 1.282(7) . ?
C37 C42 1.401(9) . ?
C37 C38 1.411(9) . ?
C38 C39 1.390(8) . ?
C38 H38A 0.9500 . ?
C39 C40 1.393(9) . ?
C40 C41 1.395(8) . ?
C40 H40A 0.9500 . ?
C41 C42 1.414(8) . ?
C42 O27 1.365(8) . ?
C43 C44 1.390(8) . ?
C43 C48 1.429(9) . ?
C44 C45 1.371(8) . ?
C44 H44A 0.9500 . ?
C45 C46 1.387(8) . ?
C46 C47 1.394(8) . ?
C46 H46A 0.9500 . ?
C47 C48 1.426(8) . ?
C48 O28 1.264(7) . ?
C49 C50 1.396(9) . ?
C49 H49A 0.9500 . ?
C50 C51 1.368(10) . ?
C50 H50A 0.9500 . ?
C51 C59 1.390(9) . ?
C51 H51A 0.9500 . ?
C52 C53 1.351(10) . ?
C52 C59 1.457(10) . ?
C52 H52A 0.9500 . ?
C53 C58 1.427(10) . ?
C53 H53A 0.9500 . ?
C54 C55 1.342(10) . ?
C54 C58 1.413(9) . ?
C54 H54A 0.9500 . ?
C55 C56 1.381(10) . ?
C55 H55A 0.9500 . ?
C56 H56A 0.9500 . ?
C57 C58 1.403(9) . ?
C57 C60 1.453(8) . ?
C59 C60 1.385(8) . ?
C61 C62 1.376(10) . ?
C61 H61A 0.9500 . ?
C62 C63 1.373(10) . ?
C62 H62A 0.9500 . ?
C63 C71 1.391(10) . ?
C63 H63A 0.9500 . ?
C64 C65 1.322(10) . ?
C64 C71 1.423(9) . ?
C64 H64A 0.9500 . ?
C65 C70 1.417(10) . ?
C65 H65A 0.9500 . ?
C66 C67 1.335(11) . ?
C66 C70 1.394(10) . ?
C66 H66A 0.9500 . ?
C67 C68 1.400(10) . ?
C67 H67A 0.9500 . ?
C68 H68A 0.9500 . ?
C69 C70 1.412(8) . ?
C69 C72 1.453(9) . ?
C71 C72 1.402(9) . ?
C73 C74 1.396(11) . ?
C73 H73A 0.9500 . ?
C74 C75 1.378(12) . ?
C74 H74A 0.9500 . ?
C75 C83 1.387(10) . ?
C75 H75A 0.9500 . ?
C76 C77 1.317(10) . ?
C76 C83 1.424(10) . ?
C76 H76A 0.9500 . ?
C77 C82 1.433(9) . ?
C77 H77A 0.9500 . ?
C78 C79 1.354(10) . ?
C78 C82 1.418(9) . ?
C78 H78A 0.9500 . ?
C79 C80 1.380(9) . ?
C79 H79A 0.9500 . ?
C80 H80A 0.9500 . ?
C81 C82 1.401(8) . ?
C81 C84 1.428(9) . ?
C83 C84 1.408(10) . ?
C85 C86 1.330(15) . ?
C85 H85A 0.9500 . ?
C86 C87 1.379(15) . ?
C86 H86A 0.9500 . ?
C87 C95 1.397(12) . ?
C87 H87A 0.9500 . ?
C88 C89 1.328(12) . ?
C88 C95 1.490(12) . ?
C88 H88A 0.9500 . ?
C89 C94 1.428(11) . ?
C89 H89A 0.9500 . ?
C90 C91 1.318(12) . ?
C90 C94 1.418(11) . ?
C90 H90A 0.9500 . ?
C91 C92 1.424(13) . ?
C91 H91A 0.9500 . ?
C92 H92A 0.9500 . ?
C93 C94 1.381(10) . ?
C93 C96 1.398(11) . ?
C95 C96 1.364(11) . ?
C97 C98 1.400(10) . ?
C97 H97A 0.9500 . ?
C98 C99 1.365(12) . ?
C98 H98A 0.9500 . ?
C99 C107 1.397(12) . ?
C99 H99A 0.9500 . ?
C100 C101 1.314(13) . ?
C100 C107 1.419(12) . ?
C100 H10B 0.9500 . ?
C101 C106 1.470(13) . ?
C101 H10C 0.9500 . ?
C102 C103 1.348(14) . ?
C102 C106 1.384(13) . ?
C102 H10D 0.9500 . ?
C103 C104 1.373(14) . ?
C103 H10E 0.9500 . ?
C104 H10F 0.9500 . ?
C105 C108 1.407(10) . ?
C105 C106 1.423(10) . ?
C107 C108 1.418(9) . ?
C109 C110 1.375(10) . ?
C109 H10H 0.9500 . ?
C110 C111 1.378(11) . ?
C110 H11A 0.9500 . ?
C111 C119 1.384(10) . ?
C111 H11B 0.9500 . ?
C112 C113 1.343(12) . ?
C112 C119 1.436(10) . ?
C112 H11C 0.9500 . ?
C113 C118 1.421(12) . ?
C113 H11D 0.9500 . ?
C114 C115 1.348(15) . ?
C114 C118 1.412(13) . ?
C114 H11E 0.9500 . ?
C115 C116 1.389(16) . ?
C115 H11F 0.9500 . ?
C116 H11G 0.9500 . ?
C117 C118 1.389(11) . ?
C117 C120 1.432(9) . ?
C119 C120 1.397(9) . ?
C121 C122 1.338(15) . ?
C121 H12A 0.9500 . ?
C122 C123 1.403(16) . ?
C122 H12B 0.9500 . ?
C123 C131 1.395(13) . ?
C123 H12C 0.9500 . ?
C124 C125 1.355(13) . ?
C124 C131 1.361(13) . ?
C124 H12E 0.9500 . ?
C125 C130 1.449(13) . ?
C125 H12F 0.9500 . ?
C126 C130 1.365(12) . ?
C126 C127 1.407(16) . ?
C126 H12G 0.9500 . ?
C127 C128 1.362(16) . ?
C127 H12H 0.9500 . ?
C128 H12I 0.9500 . ?
C129 C132 1.427(11) . ?
C129 C130 1.448(12) . ?
C131 C132 1.369(12) . ?
C133 C134 1.422(13) . ?
C133 H13A 0.9500 . ?
C134 C135 1.331(13) . ?
C134 H13B 0.9500 . ?
C135 C143 1.408(10) . ?
C135 H13C 0.9500 . ?
C136 C137 1.348(10) . ?
C136 C143 1.434(11) . ?
C136 H13D 0.9500 . ?
C137 C142 1.441(10) . ?
C137 H13E 0.9500 . ?
C138 C139 1.347(11) . ?
C138 C142 1.387(10) . ?
C138 H13F 0.9500 . ?
C139 C140 1.420(10) . ?
C139 H13G 0.9500 . ?
C140 H14B 0.9500 . ?
C141 C142 1.414(9) . ?
C141 C144 1.419(9) . ?
C143 C144 1.391(10) . ?
C145 C146 1.378(12) . ?
C145 H14C 0.9500 . ?
C146 C147 1.372(12) . ?
C146 H14D 0.9500 . ?
C147 C155 1.438(11) . ?
C147 H14E 0.9500 . ?
C148 C149 1.362(11) . ?
C148 C155 1.420(10) . ?
C148 H14F 0.9500 . ?
C149 C154 1.431(10) . ?
C149 H14G 0.9500 . ?
C150 C151 1.356(12) . ?
C150 C154 1.417(11) . ?
C150 H15A 0.9500 . ?
C151 C152 1.381(11) . ?
C151 H15B 0.9500 . ?
C152 H15C 0.9500 . ?
C153 C154 1.413(9) . ?
C153 C156 1.418(9) . ?
C155 C156 1.393(10) . ?
C157 C158 1.402(10) . ?
C157 H15D 0.9500 . ?
C158 C159 1.386(10) . ?
C158 H15E 0.9500 . ?
C159 C167 1.419(9) . ?
C159 H15F 0.9500 . ?
C160 C161 1.334(10) . ?
C160 C167 1.434(9) . ?
C160 H16E 0.9500 . ?
C161 C166 1.435(10) . ?
C161 H16B 0.9500 . ?
C162 C163 1.374(11) . ?
C162 C166 1.393(10) . ?
C162 H16C 0.9500 . ?
C163 C164 1.397(10) . ?
C163 H16D 0.9500 . ?
C164 H16F 0.9500 . ?
C165 C168 1.406(9) . ?
C165 C166 1.410(8) . ?
C167 C168 1.393(9) . ?
O26W O28W 1.34(2) 2_676 ?
O28W O26W 1.34(2) 2_676 ?
